data_7716544
loop_
_publ_author_name
'Harland, Jill B.'
'LaLonde, Ashley B.'
'Thomas, Diamond J.'
'Castella, Daniel G.'
'Kampf, Jeff W.'
'Zeller, Matthias'
'Alp, E. Ercan'
'Hu, Michael Y.'
'Zhao, Jiyong'
'Lehnert, Nicolai'

_publ_section_title
;
 Vibrational properties of heme-nitrosoalkane complexes in comparison with
 those of their HNO analogs, and reactivity studies towards nitric oxide
 and Lewis acids.
;
_journal_issue 33
_journal_name_full 'Dalton transactions (Cambridge, England : 2003)'
_journal_page_first 13906
_journal_page_last 13924
_journal_paper_doi 10.1039/d4dt01632g
_journal_volume 53
_journal_year 2024
_chemical_formula_moiety 'C54 H41 Fe N5 O2, C56 H39 Fe N6 O, C4 H8 O'
_chemical_formula_sum 'C114 H89 Fe2 N11 O4'
_chemical_formula_weight 1788.66
_space_group_crystal_system triclinic
_space_group_IT_number 2
_space_group_name_Hall '-P 1'
_space_group_name_H-M_alt 'P -1'
_atom_sites_solution_hydrogens geom
_audit_creation_method SHELXL-2014/6
_audit_update_record
;
2024-03-15 deposited with the CCDC.	2024-07-04 downloaded from the CCDC.
;
_cell_angle_alpha 93.5688(10)
_cell_angle_beta 100.6223(10)
_cell_angle_gamma 109.2852(13)
_cell_formula_units_Z 2
_cell_length_a 11.75223(16)
_cell_length_b 17.0546(2)
_cell_length_c 23.4214(2)
_cell_measurement_reflns_used 67011
_cell_measurement_temperature 85(2)
_cell_measurement_theta_max 73.4570
_cell_measurement_theta_min 1.9740
_cell_volume 4316.47(10)
_computing_cell_refinement 'CrysAlisPro 1.171.38.41 (Rigaku OD, 2015)'
_computing_data_collection 'CrystalClear-SM Expert 2.0 r16 (Rigaku, 2014)'
_computing_data_reduction 'CrysAlisPro 1.171.38.41 (Rigaku OD, 2015)'
_computing_molecular_graphics 'Bruker SHELXTL'
_computing_publication_material 'Bruker SHELXTL'
_computing_structure_refinement 'SHELXL-2014/6 (Sheldrick, 2014)'
_computing_structure_solution 'SHELXT (Sheldrick, 2014)'
_diffrn_ambient_temperature 85(2)
_diffrn_measured_fraction_theta_full 0.987
_diffrn_measured_fraction_theta_max 0.971
_diffrn_measurement_device_type 'Rigaku Saturn 944+ CCD'
_diffrn_measurement_method '\w scans'
_diffrn_radiation_type CuK\a
_diffrn_radiation_wavelength 1.54184
_diffrn_reflns_av_R_equivalents 0.0679
_diffrn_reflns_av_unetI/netI 0.0278
_diffrn_reflns_Laue_measured_fraction_full 0.987
_diffrn_reflns_Laue_measured_fraction_max 0.971
_diffrn_reflns_limit_h_max 14
_diffrn_reflns_limit_h_min -14
_diffrn_reflns_limit_k_max 20
_diffrn_reflns_limit_k_min -21
_diffrn_reflns_limit_l_max 29
_diffrn_reflns_limit_l_min -29
_diffrn_reflns_number 137394
_diffrn_reflns_point_group_measured_fraction_full 0.987
_diffrn_reflns_point_group_measured_fraction_max 0.971
_diffrn_reflns_theta_full 67.684
_diffrn_reflns_theta_max 73.953
_diffrn_reflns_theta_min 2.769
_diffrn_source 'micro-focus rotating anode'
_exptl_absorpt_coefficient_mu 3.217
_exptl_absorpt_correction_T_max 1.00000
_exptl_absorpt_correction_T_min 0.80581
_exptl_absorpt_correction_type multi-scan
_exptl_absorpt_process_details
; 
CrysAlisPro 1.171.38.41 (Rigaku Oxford Diffraction, 2015) 
Empirical absorption correction using spherical harmonics, 
 implemented in SCALE3 ABSPACK scaling algorithm. 
;
_exptl_crystal_colour brown
_exptl_crystal_density_diffrn 1.376
_exptl_crystal_description plate
_exptl_crystal_F_000 1868
_exptl_crystal_size_max 0.220
_exptl_crystal_size_mid 0.140
_exptl_crystal_size_min 0.120
_refine_diff_density_max 0.895
_refine_diff_density_min -0.521
_refine_diff_density_rms 0.056
_refine_ls_extinction_method none
_refine_ls_goodness_of_fit_ref 1.058
_refine_ls_hydrogen_treatment constr
_refine_ls_matrix_type full
_refine_ls_number_parameters 1342
_refine_ls_number_reflns 17016
_refine_ls_number_restraints 246
_refine_ls_restrained_S_all 1.085
_refine_ls_R_factor_all 0.0444
_refine_ls_R_factor_gt 0.0436
_refine_ls_shift/su_max 0.002
_refine_ls_shift/su_mean 0.000
_refine_ls_structure_factor_coef Fsqd
_refine_ls_weighting_details 'w=1/[\s^2^(Fo^2^)+(0.0587P)^2^+3.2246P] where P=(Fo^2^+2Fc^2^)/3'
_refine_ls_weighting_scheme calc
_refine_ls_wR_factor_gt 0.1159
_refine_ls_wR_factor_ref 0.1169
_reflns_Friedel_coverage 0.000
_reflns_number_gt 16662
_reflns_number_total 17016
_reflns_threshold_expression 'I > 2\s(I)'
_cod_data_source_file d4dt01632g2.cif
_cod_data_source_block abm3194a
_cod_depositor_comments 'Adding full bibliography for 7716540--7716544.cif.'
_cod_original_cell_volume 4316.45(10)
_cod_database_code 7716544
_shelx_space_group_comment
; 
The symmetry employed for this shelxl refinement is uniquely defined 
by the following loop, which should always be used as a source of 
symmetry information in preference to the above space-group names. 
They are only intended as comments. 
;
_shelx_estimated_absorpt_t_min 0.538
_shelx_estimated_absorpt_t_max 0.699
_shelxl_version_number 2014/6

loop_
_space_group_symop_operation_xyz
'x, y, z'
'-x, -y, -z'

loop_
_atom_site_label
_atom_site_type_symbol
_atom_site_fract_x
_atom_site_fract_y
_atom_site_fract_z
_atom_site_U_iso_or_equiv
_atom_site_adp_type
_atom_site_occupancy
_atom_site_site_symmetry_order
_atom_site_calc_flag
_atom_site_refinement_flags_posn
_atom_site_refinement_flags_adp
_atom_site_refinement_flags_occupancy
_atom_site_disorder_assembly
_atom_site_disorder_group
Fe1 Fe 0.93522(2) 0.73872(2) 0.85821(2) 0.01775(8) Uani 1 1 d . . . . .
Fe2 Fe 0.04987(2) 0.26908(2) 0.63134(2) 0.01666(7) Uani 1 1 d . . . . .
O1 O 1.0283(3) 0.89209(17) 0.92785(12) 0.0268(6) Uani 0.5 1 d . . P A 1
O2 O 0.7169(3) 0.60533(19) 0.84359(13) 0.0314(6) Uani 0.5 1 d . . P B 2
N1 N 0.95466(14) 0.75892(9) 0.77668(6) 0.0191(3) Uani 1 1 d . . . . .
N2 N 0.79648(14) 0.78359(10) 0.84853(6) 0.0204(3) Uani 1 1 d . . . . .
N3 N 0.91457(14) 0.71710(10) 0.93943(6) 0.0204(3) Uani 1 1 d . . . . .
N4 N 1.07254(14) 0.69255(10) 0.86763(6) 0.0195(3) Uani 1 1 d . . . . .
N5 N 1.05170(16) 0.85142(12) 0.89135(7) 0.0277(4) Uani 1 1 d . . . . .
H5NA H 1.0140 0.8883 0.8795 0.033 Uiso 0.5 1 calc R U P A 2
H5NB H 1.0609 0.8547 0.9310 0.033 Uiso 0.5 1 calc R U P A 2
N6 N 0.81079(16) 0.62487(13) 0.82835(7) 0.0309(4) Uani 1 1 d . . . . .
H6NA H 0.8153 0.5927 0.8577 0.037 Uiso 0.5 1 calc R U P B 1
H6NB H 0.7351 0.6301 0.8231 0.037 Uiso 0.5 1 calc R U P B 1
N7 N 0.07351(13) 0.22521(9) 0.55511(6) 0.0177(3) Uani 1 1 d . . . . .
N8 N 0.23178(14) 0.33109(9) 0.65674(6) 0.0186(3) Uani 1 1 d . . . . .
N9 N 0.02878(14) 0.30134(10) 0.71108(6) 0.0192(3) Uani 1 1 d . . . . .
N10 N -0.13036(13) 0.20198(9) 0.60718(6) 0.0171(3) Uani 1 1 d . . . . .
N11 N 0.03926(14) 0.36545(10) 0.60638(7) 0.0214(3) Uani 1 1 d . . . . .
C1 C 1.03767(16) 0.74226(11) 0.74792(8) 0.0196(4) Uani 1 1 d . . . . .
C2 C 1.02048(17) 0.76482(12) 0.68950(8) 0.0226(4) Uani 1 1 d . . . . .
H2A H 1.0657 0.7589 0.6608 0.027 Uiso 1 1 calc R U . . .
C3 C 0.92859(17) 0.79581(12) 0.68338(8) 0.0228(4) Uani 1 1 d . . . . .
H3A H 0.8972 0.8168 0.6496 0.027 Uiso 1 1 calc R U . . .
C4 C 0.88607(17) 0.79151(11) 0.73744(8) 0.0195(4) Uani 1 1 d . . . . .
C5 C 0.78895(17) 0.81655(12) 0.74711(8) 0.0208(4) Uani 1 1 d . . . . .
C6 C 0.74690(17) 0.81105(12) 0.79920(8) 0.0215(4) Uani 1 1 d . . . . .
C7 C 0.64311(18) 0.83328(13) 0.80847(8) 0.0261(4) Uani 1 1 d . . . . .
H7A H 0.5920 0.8527 0.7809 0.031 Uiso 1 1 calc R U . . .
C8 C 0.63246(18) 0.82116(13) 0.86411(8) 0.0258(4) Uani 1 1 d . . . . .
H8A H 0.5729 0.8312 0.8832 0.031 Uiso 1 1 calc R U . . .
C9 C 0.72769(17) 0.79037(12) 0.88890(8) 0.0211(4) Uani 1 1 d . . . . .
C10 C 0.74505(16) 0.76976(12) 0.94571(8) 0.0207(4) Uani 1 1 d . . . . .
C11 C 0.83087(17) 0.73357(12) 0.96800(8) 0.0214(4) Uani 1 1 d . . . . .
C12 C 0.84436(18) 0.70769(13) 1.02539(8) 0.0248(4) Uani 1 1 d . . . . .
H12A H 0.7968 0.7116 1.0534 0.030 Uiso 1 1 calc R U . . .
C13 C 0.93713(18) 0.67694(13) 1.03187(8) 0.0246(4) Uani 1 1 d . . . . .
H13A H 0.9671 0.6548 1.0653 0.029 Uiso 1 1 calc R U . . .
C14 C 0.98239(17) 0.68400(12) 0.97871(8) 0.0211(4) Uani 1 1 d . . . . .
C15 C 1.08063(17) 0.65987(12) 0.96924(8) 0.0213(4) Uani 1 1 d . . . . .
C16 C 1.12169(17) 0.66481(12) 0.91678(8) 0.0218(4) Uani 1 1 d . . . . .
C17 C 1.2264(2) 0.64382(14) 0.90763(9) 0.0291(4) Uani 1 1 d . . . . .
H17A H 1.2764 0.6233 0.9349 0.035 Uiso 1 1 calc R U . . .
C18 C 1.24001(19) 0.65879(14) 0.85298(9) 0.0284(4) Uani 1 1 d . . . . .
H18A H 1.3019 0.6512 0.8346 0.034 Uiso 1 1 calc R U . . .
C19 C 1.14326(17) 0.68829(12) 0.82786(8) 0.0213(4) Uani 1 1 d . . . . .
C20 C 1.12760(17) 0.70976(12) 0.77121(8) 0.0204(4) Uani 1 1 d . . . . .
C21 C 0.72641(17) 0.85123(12) 0.69864(8) 0.0208(4) Uani 1 1 d . . . . .
C22 C 0.66585(17) 0.80237(12) 0.64463(8) 0.0215(4) Uani 1 1 d . . . . .
H22A H 0.6627 0.7460 0.6388 0.026 Uiso 1 1 calc R U . . .
C23 C 0.61004(17) 0.83527(13) 0.59916(8) 0.0243(4) Uani 1 1 d . . . . .
H23A H 0.5690 0.8013 0.5626 0.029 Uiso 1 1 calc R U . . .
C24 C 0.61425(19) 0.91727(13) 0.60711(9) 0.0276(4) Uani 1 1 d . . . . .
H24A H 0.5767 0.9399 0.5760 0.033 Uiso 1 1 calc R U . . .
C25 C 0.6736(2) 0.96632(13) 0.66073(9) 0.0297(4) Uani 1 1 d . . . . .
H25A H 0.6765 1.0226 0.6664 0.036 Uiso 1 1 calc R U . . .
C26 C 0.72888(19) 0.93351(13) 0.70614(8) 0.0265(4) Uani 1 1 d . . . . .
H26A H 0.7689 0.9675 0.7428 0.032 Uiso 1 1 calc R U . . .
C27 C 0.66982(17) 0.79046(12) 0.98557(8) 0.0209(4) Uani 1 1 d . . . . .
C28 C 0.5700(5) 0.7268(4) 0.9982(3) 0.0323(12) Uani 0.5 1 d . . P C 1
H28A H 0.5497 0.6706 0.9812 0.039 Uiso 0.5 1 calc R U P C 1
C29 C 0.5006(5) 0.7458(4) 1.0353(3) 0.0336(12) Uani 0.5 1 d . . P C 1
H29A H 0.4322 0.7030 1.0435 0.040 Uiso 0.5 1 calc R U P C 1
C28A C 0.5455(5) 0.7495(3) 0.9793(2) 0.0258(11) Uani 0.5 1 d . . P C 2
H28B H 0.5033 0.7052 0.9481 0.031 Uiso 0.5 1 calc R U P C 2
C29A C 0.4790(5) 0.7708(4) 1.0174(3) 0.0297(11) Uani 0.5 1 d . . P C 2
H29B H 0.3929 0.7410 1.0116 0.036 Uiso 0.5 1 calc R U P C 2
C30 C 0.5340(2) 0.83157(15) 1.06124(9) 0.0339(5) Uani 1 1 d . . . . .
H30 H 0.4889 0.8464 1.0872 0.041 Uiso 1 1 calc R U . C 1
C31 C 0.6284(8) 0.8884(5) 1.0480(3) 0.0354(16) Uani 0.5 1 d . . P C 1
H31A H 0.6502 0.9450 1.0647 0.043 Uiso 0.5 1 calc R U P C 1
C32 C 0.6980(6) 0.8699(4) 1.0108(3) 0.0303(14) Uani 0.5 1 d . . P C 1
H32A H 0.7660 0.9135 1.0030 0.036 Uiso 0.5 1 calc R U P C 1
C31A C 0.6616(7) 0.8813(6) 1.0682(3) 0.0411(18) Uani 0.5 1 d . . P C 2
H31B H 0.7000 0.9282 1.0979 0.049 Uiso 0.5 1 calc R U P C 2
C32A C 0.7284(6) 0.8592(5) 1.0304(3) 0.0352(15) Uani 0.5 1 d . . P C 2
H32B H 0.8137 0.8905 1.0349 0.042 Uiso 0.5 1 calc R U P C 2
C33 C 1.14749(17) 0.62932(12) 1.01846(8) 0.0217(4) Uani 1 1 d . . . . .
C34 C 1.20491(17) 0.68077(12) 1.07188(8) 0.0227(4) Uani 1 1 d . . . . .
H34A H 1.2005 0.7353 1.0769 0.027 Uiso 1 1 calc R U . . .
C35 C 1.26808(17) 0.65334(13) 1.11760(8) 0.0248(4) Uani 1 1 d . . . . .
H35A H 1.3060 0.6890 1.1537 0.030 Uiso 1 1 calc R U . . .
C36 C 1.27642(18) 0.57441(13) 1.11104(9) 0.0278(4) Uani 1 1 d . . . . .
H36A H 1.3207 0.5560 1.1423 0.033 Uiso 1 1 calc R U . . .
C37 C 1.2195(2) 0.52240(13) 1.05835(9) 0.0306(4) Uani 1 1 d . . . . .
H37A H 1.2246 0.4680 1.0535 0.037 Uiso 1 1 calc R U . . .
C38 C 1.15516(19) 0.54959(13) 1.01259(9) 0.0265(4) Uani 1 1 d . . . . .
H38A H 1.1159 0.5133 0.9768 0.032 Uiso 1 1 calc R U . . .
C39 C 1.21291(17) 0.69778(12) 0.73402(8) 0.0210(4) Uani 1 1 d D . . . .
C40 C 1.29858(17) 0.76732(13) 0.71846(8) 0.0243(4) Uani 1 1 d D . . . .
H40A H 1.3000 0.8220 0.7302 0.029 Uiso 1 1 calc R U . . .
C41 C 1.38168(17) 0.75727(13) 0.68606(8) 0.0252(4) Uani 1 1 d D . . . .
H41A H 1.4398 0.8049 0.6758 0.030 Uiso 1 1 calc R U . . .
C42 C 1.37960(18) 0.67746(13) 0.66874(8) 0.0262(4) Uani 1 1 d D . . . .
H42A H 1.4374 0.6704 0.6472 0.031 Uiso 1 1 calc R U . . .
C43 C 1.29360(19) 0.60823(13) 0.68278(9) 0.0276(4) Uani 1 1 d D . . . .
H43A H 1.2912 0.5536 0.6701 0.033 Uiso 1 1 calc R U . . .
C44 C 1.21034(18) 0.61823(13) 0.71543(8) 0.0252(4) Uani 1 1 d D . . . .
H44A H 1.1515 0.5703 0.7250 0.030 Uiso 1 1 calc R U . . .
C45 C 1.17428(18) 0.88236(13) 0.87980(8) 0.0256(4) Uani 1 1 d . . . . .
C46 C 1.27205(19) 0.87518(13) 0.91951(9) 0.0283(4) Uani 1 1 d . . . . .
H46A H 1.2583 0.8505 0.9540 0.034 Uiso 1 1 calc R U . . .
C47 C 1.3900(2) 0.90395(13) 0.90891(10) 0.0321(5) Uani 1 1 d . . . . .
H47A H 1.4571 0.8988 0.9361 0.038 Uiso 1 1 calc R U . . .
C48 C 1.4102(2) 0.94041(13) 0.85849(10) 0.0321(5) Uani 1 1 d . . . . .
H48A H 1.4909 0.9598 0.8510 0.038 Uiso 1 1 calc R U . . .
C49 C 1.3122(2) 0.94830(13) 0.81931(9) 0.0302(4) Uani 1 1 d . . . . .
H49A H 1.3263 0.9740 0.7852 0.036 Uiso 1 1 calc R U . . .
C50 C 1.1936(2) 0.91904(13) 0.82939(9) 0.0284(4) Uani 1 1 d . . . . .
H50A H 1.1264 0.9240 0.8022 0.034 Uiso 1 1 calc R U . . .
C51 C 0.81272(19) 0.57701(13) 0.77543(8) 0.0267(4) Uani 1 1 d . . . . .
C52 C 0.74407(19) 0.58370(13) 0.72228(9) 0.0284(4) Uani 1 1 d . . . . .
H52A H 0.6939 0.6175 0.7207 0.034 Uiso 1 1 calc R U . . .
C53 C 0.7498(2) 0.54009(14) 0.67134(9) 0.0351(5) Uani 1 1 d . . . . .
H53A H 0.7037 0.5446 0.6346 0.042 Uiso 1 1 calc R U . . .
C54 C 0.8220(2) 0.49016(14) 0.67357(10) 0.0365(5) Uani 1 1 d . . . . .
H54A H 0.8253 0.4606 0.6385 0.044 Uiso 1 1 calc R U . . .
C55 C 0.8892(2) 0.48336(14) 0.72678(10) 0.0359(5) Uani 1 1 d . . . . .
H55A H 0.9381 0.4487 0.7284 0.043 Uiso 1 1 calc R U . . .
C56 C 0.8854(2) 0.52713(14) 0.77797(9) 0.0330(5) Uani 1 1 d . . . . .
H56A H 0.9323 0.5229 0.8145 0.040 Uiso 1 1 calc R U . . .
C57 C -0.01352(16) 0.16596(11) 0.51189(7) 0.0182(3) Uani 1 1 d . . . . .
C58 C 0.04161(17) 0.14950(12) 0.46455(8) 0.0220(4) Uani 1 1 d . . . . .
H58A H 0.0016 0.1104 0.4301 0.026 Uiso 1 1 calc R U . . .
C59 C 0.16119(17) 0.20042(12) 0.47853(8) 0.0225(4) Uani 1 1 d . . . . .
H59A H 0.2211 0.2045 0.4555 0.027 Uiso 1 1 calc R U . . .
C60 C 0.18058(16) 0.24732(11) 0.53485(7) 0.0186(3) Uani 1 1 d . . . . .
C61 C 0.29417(17) 0.30525(11) 0.56450(8) 0.0201(4) Uani 1 1 d . . . . .
C62 C 0.31581(16) 0.34431(11) 0.62137(8) 0.0192(3) Uani 1 1 d . . . . .
C63 C 0.43301(17) 0.40412(12) 0.65252(8) 0.0230(4) Uani 1 1 d . . . . .
H63A H 0.5056 0.4248 0.6375 0.028 Uiso 1 1 calc R U . . .
C64 C 0.42070(17) 0.42520(12) 0.70675(8) 0.0233(4) Uani 1 1 d . . . . .
H64A H 0.4833 0.4623 0.7375 0.028 Uiso 1 1 calc R U . . .
C65 C 0.29425(17) 0.38063(11) 0.70925(8) 0.0205(4) Uani 1 1 d . . . . .
C66 C 0.24447(17) 0.38595(12) 0.75823(8) 0.0224(4) Uani 1 1 d D . . . .
C67 C 0.11964(17) 0.34862(12) 0.75829(8) 0.0222(4) Uani 1 1 d . . . . .
C68 C 0.06647(19) 0.35722(14) 0.80811(8) 0.0288(4) Uani 1 1 d . . . . .
H68A H 0.1098 0.3864 0.8459 0.035 Uiso 1 1 calc R U . . .
C69 C -0.05597(18) 0.31606(13) 0.79093(8) 0.0265(4) Uani 1 1 d . . . . .
H69A H -0.1155 0.3108 0.8143 0.032 Uiso 1 1 calc R U . . .
C70 C -0.07973(17) 0.28144(12) 0.73024(8) 0.0201(4) Uani 1 1 d . . . . .
C71 C -0.19723(16) 0.23743(11) 0.69616(8) 0.0189(3) Uani 1 1 d . . . . .
C72 C -0.21945(16) 0.20178(11) 0.63814(8) 0.0182(3) Uani 1 1 d . . . . .
C73 C -0.33986(16) 0.15173(12) 0.60389(8) 0.0206(4) Uani 1 1 d . . . . .
H73A H -0.4165 0.1430 0.6149 0.025 Uiso 1 1 calc R U . . .
C74 C -0.32331(16) 0.11942(11) 0.55316(8) 0.0207(4) Uani 1 1 d . . . . .
H74A H -0.3860 0.0833 0.5220 0.025 Uiso 1 1 calc R U . . .
C75 C -0.19273(16) 0.15011(11) 0.55539(7) 0.0180(3) Uani 1 1 d . . . . .
C76 C -0.13854(16) 0.12984(11) 0.51136(8) 0.0194(4) Uani 1 1 d . . . . .
C77 C 0.40025(17) 0.32697(12) 0.53446(8) 0.0214(4) Uani 1 1 d . . . . .
C78 C 0.50216(18) 0.30414(13) 0.55475(8) 0.0257(4) Uani 1 1 d . . . . .
H78A H 0.5023 0.2723 0.5866 0.031 Uiso 1 1 calc R U . . .
C79 C 0.60404(18) 0.32739(14) 0.52899(9) 0.0294(4) Uani 1 1 d . . . . .
H79A H 0.6732 0.3115 0.5433 0.035 Uiso 1 1 calc R U . . .
C80 C 0.60428(18) 0.37375(13) 0.48251(9) 0.0294(4) Uani 1 1 d . . . . .
H80A H 0.6738 0.3900 0.4649 0.035 Uiso 1 1 calc R U . . .
C81 C 0.5031(2) 0.39634(13) 0.46173(9) 0.0292(4) Uani 1 1 d . . . . .
H81A H 0.5033 0.4280 0.4297 0.035 Uiso 1 1 calc R U . . .
C82 C 0.40105(19) 0.37305(12) 0.48738(8) 0.0258(4) Uani 1 1 d . . . . .
H82A H 0.3318 0.3886 0.4727 0.031 Uiso 1 1 calc R U . . .
C83 C 0.3295(17) 0.4254(7) 0.8161(5) 0.021(2) Uani 0.5 1 d D U P D 1
C84 C 0.3870(10) 0.5117(7) 0.8253(4) 0.0259(18) Uani 0.5 1 d D U P D 1
H84A H 0.3678 0.5443 0.7961 0.031 Uiso 0.5 1 calc R U P D 1
C85 C 0.4736(8) 0.5513(5) 0.8775(4) 0.0306(17) Uani 0.5 1 d D U P D 1
H85A H 0.5159 0.6102 0.8832 0.037 Uiso 0.5 1 calc R U P D 1
C86 C 0.4962(8) 0.5031(5) 0.9206(3) 0.0301(16) Uani 0.5 1 d D U P D 1
H86A H 0.5527 0.5295 0.9566 0.036 Uiso 0.5 1 calc R U P D 1
C87 C 0.4383(8) 0.4181(5) 0.9120(3) 0.0315(17) Uani 0.5 1 d D U P D 1
H87A H 0.4565 0.3858 0.9416 0.038 Uiso 0.5 1 calc R U P D 1
C88 C 0.3532(10) 0.3786(4) 0.8604(4) 0.0223(16) Uani 0.5 1 d D U P D 1
H88A H 0.3112 0.3197 0.8553 0.027 Uiso 0.5 1 calc R U P D 1
C83A C 0.3337(17) 0.4417(7) 0.8116(5) 0.022(2) Uani 0.5 1 d D U P D 2
C84A C 0.3987(10) 0.5268(6) 0.8124(4) 0.0246(17) Uani 0.5 1 d D U P D 2
H84B H 0.3849 0.5534 0.7786 0.030 Uiso 0.5 1 calc R U P D 2
C85A C 0.4834(8) 0.5724(5) 0.8625(3) 0.0310(17) Uani 0.5 1 d D U P D 2
H85B H 0.5263 0.6304 0.8629 0.037 Uiso 0.5 1 calc R U P D 2
C86A C 0.5068(7) 0.5353(5) 0.9120(4) 0.0311(16) Uani 0.5 1 d D U P D 2
H86B H 0.5651 0.5677 0.9460 0.037 Uiso 0.5 1 calc R U P D 2
C87A C 0.4450(9) 0.4505(5) 0.9119(3) 0.0326(18) Uani 0.5 1 d D U P D 2
H87B H 0.4601 0.4242 0.9456 0.039 Uiso 0.5 1 calc R U P D 2
C88A C 0.3602(11) 0.4048(5) 0.8613(4) 0.0267(18) Uani 0.5 1 d D U P D 2
H88B H 0.3190 0.3465 0.8607 0.032 Uiso 0.5 1 calc R U P D 2
C89 C -0.30574(16) 0.22204(12) 0.72447(7) 0.0202(4) Uani 1 1 d . . . . .
C90 C -0.33280(18) 0.15793(12) 0.75926(8) 0.0248(4) Uani 1 1 d . . . . .
H90A H -0.2823 0.1244 0.7648 0.030 Uiso 1 1 calc R U . . .
C91 C -0.43295(19) 0.14232(13) 0.78611(8) 0.0275(4) Uani 1 1 d . . . . .
H91A H -0.4498 0.0987 0.8101 0.033 Uiso 1 1 calc R U . . .
C92 C -0.50764(17) 0.19005(13) 0.77800(8) 0.0261(4) Uani 1 1 d . . . . .
H92A H -0.5761 0.1793 0.7962 0.031 Uiso 1 1 calc R U . . .
C93 C -0.48249(17) 0.25384(13) 0.74314(8) 0.0253(4) Uani 1 1 d . . . . .
H93A H -0.5344 0.2864 0.7372 0.030 Uiso 1 1 calc R U . . .
C94 C -0.38139(17) 0.27031(12) 0.71681(8) 0.0231(4) Uani 1 1 d . . . . .
H94A H -0.3639 0.3147 0.6935 0.028 Uiso 1 1 calc R U . . .
C95 C -0.21824(16) 0.06668(12) 0.46010(8) 0.0203(4) Uani 1 1 d . . . . .
C96 C -0.2304(2) -0.01714(13) 0.46022(9) 0.0331(5) Uani 1 1 d . . . . .
H96A H -0.1903 -0.0344 0.4935 0.040 Uiso 1 1 calc R U . . .
C97 C -0.3012(2) -0.07600(13) 0.41191(10) 0.0366(5) Uani 1 1 d . . . . .
H97A H -0.3081 -0.1331 0.4122 0.044 Uiso 1 1 calc R U . . .
C98 C -0.36104(18) -0.05188(14) 0.36375(9) 0.0304(5) Uani 1 1 d . . . . .
H98A H -0.4097 -0.0922 0.3310 0.037 Uiso 1 1 calc R U . . .
C99 C -0.34998(19) 0.03130(14) 0.36330(9) 0.0310(4) Uani 1 1 d . . . . .
H99A H -0.3914 0.0481 0.3301 0.037 Uiso 1 1 calc R U . . .
C100 C -0.27855(19) 0.09050(13) 0.41117(9) 0.0286(4) Uani 1 1 d . . . . .
H10D H -0.2709 0.1476 0.4104 0.034 Uiso 1 1 calc R U . . .
C101 C 0.02232(17) 0.37877(12) 0.54502(8) 0.0217(4) Uani 1 1 d . . . . .
C102 C 0.11772(18) 0.43962(13) 0.52867(9) 0.0267(4) Uani 1 1 d . . . . .
H10E H 0.1901 0.4719 0.5569 0.032 Uiso 1 1 calc R U . . .
C103 C 0.10574(19) 0.45247(13) 0.47048(9) 0.0295(4) Uani 1 1 d . . . . .
H10H H 0.1713 0.4929 0.4585 0.035 Uiso 1 1 calc R U . . .
C104 C -0.0014(2) 0.40672(13) 0.42948(9) 0.0289(4) Uani 1 1 d . . . . .
H10C H -0.0096 0.4163 0.3897 0.035 Uiso 1 1 calc R U . . .
C105 C -0.09637(19) 0.34702(12) 0.44690(9) 0.0270(4) Uani 1 1 d . . . . .
H10A H -0.1699 0.3160 0.4189 0.032 Uiso 1 1 calc R U . . .
C106 C -0.08487(18) 0.33217(12) 0.50486(9) 0.0244(4) Uani 1 1 d . . . . .
H10B H -0.1495 0.2907 0.5168 0.029 Uiso 1 1 calc R U . . .
C107 C 0.1723(6) 0.1633(5) 0.7120(3) 0.0257(13) Uani 0.5 1 d . U P E 1
H10I H 0.1931 0.2131 0.7413 0.031 Uiso 0.5 1 calc R U P E 1
H10L H 0.2478 0.1634 0.6989 0.031 Uiso 0.5 1 calc R U P E 1
C108 C 0.1114(7) 0.0802(6) 0.7371(4) 0.0443(19) Uani 0.5 1 d . U P E 1
H10J H 0.1737 0.0632 0.7627 0.053 Uiso 0.5 1 calc R U P E 1
H10K H 0.0486 0.0847 0.7588 0.053 Uiso 0.5 1 calc R U P E 1
C17A C 0.1385(9) 0.1648(6) 0.7253(3) 0.044(2) Uani 0.5 1 d . U P E 2
H10M H 0.0859 0.1730 0.7520 0.052 Uiso 0.5 1 calc R U P E 2
H10N H 0.2188 0.2116 0.7357 0.052 Uiso 0.5 1 calc R U P E 2
C18A C 0.1569(6) 0.0832(5) 0.7299(3) 0.0336(15) Uani 0.5 1 d . U P E 2
H10P H 0.1486 0.0654 0.7689 0.040 Uiso 0.5 1 calc R U P E 2
H10Q H 0.2395 0.0869 0.7238 0.040 Uiso 0.5 1 calc R U P E 2
C109 C 0.0541(2) 0.02173(14) 0.68099(11) 0.0360(5) Uani 1 1 d . U . . .
H10F H -0.0167 -0.0268 0.6857 0.043 Uiso 0.5 1 calc R U P E 1
H10G H 0.1152 0.0011 0.6673 0.043 Uiso 0.5 1 calc R U P E 1
H10R H 0.0863 -0.0164 0.6608 0.043 Uiso 0.5 1 calc R U P E 2
H10S H -0.0153 -0.0123 0.6974 0.043 Uiso 0.5 1 calc R U P E 2
C110 C 0.0120(2) 0.07579(14) 0.63888(11) 0.0428(6) Uani 1 1 d . U . . .
H11A H 0.0306 0.0653 0.6002 0.051 Uiso 1 1 calc R U . . .
H11B H -0.0781 0.0631 0.6336 0.051 Uiso 1 1 calc R U . . .
O3 O 0.07048(14) 0.43147(9) 0.64120(6) 0.0294(3) Uani 1 1 d . . . . .
O4 O 0.07806(12) 0.16101(8) 0.66421(6) 0.0231(3) Uani 1 1 d . U . . .
O10 O -0.1219(6) 0.0775(4) 0.9773(2) 0.0934(17) Uani 0.5 1 d D U P F -1
C111 C -0.2355(9) 0.0582(8) 0.9340(3) 0.104(3) Uani 0.5 1 d D U P F -1
H11C H -0.2788 0.0976 0.9412 0.124 Uiso 0.5 1 calc R U P F -1
H11D H -0.2916 0.0001 0.9335 0.124 Uiso 0.5 1 calc R U P F -1
C112 C -0.1888(8) 0.0693(5) 0.8764(3) 0.072(2) Uani 0.5 1 d D U P F -1
H11E H -0.2569 0.0388 0.8426 0.087 Uiso 0.5 1 calc R U P F -1
H11F H -0.1589 0.1294 0.8714 0.087 Uiso 0.5 1 calc R U P F -1
C113 C -0.0866(10) 0.0356(8) 0.8793(4) 0.106(3) Uani 0.5 1 d D U P F -1
H11G H -0.0266 0.0638 0.8559 0.127 Uiso 0.5 1 calc R U P F -1
H11H H -0.1165 -0.0259 0.8681 0.127 Uiso 0.5 1 calc R U P F -1
C114 C -0.0343(10) 0.0625(9) 0.9475(4) 0.114(4) Uani 0.5 1 d D U P F -1
H11I H -0.0082 0.0177 0.9644 0.136 Uiso 0.5 1 calc R U P F -1
H11J H 0.0396 0.1140 0.9541 0.136 Uiso 0.5 1 calc R U P F -1
O11 O -0.0946(7) 0.0212(5) 0.9234(4) 0.115(2) Uani 0.5 1 d D U P G -2
C115 C -0.1421(10) 0.0869(7) 0.9254(4) 0.098(3) Uani 0.5 1 d D U P G -2
H11K H -0.0899 0.1320 0.9575 0.117 Uiso 0.5 1 calc R U P G -2
H11L H -0.2272 0.0661 0.9321 0.117 Uiso 0.5 1 calc R U P G -2
C116 C -0.1417(14) 0.1175(9) 0.8700(4) 0.127(4) Uani 0.5 1 d D U P G -2
H11M H -0.2246 0.0918 0.8440 0.153 Uiso 0.5 1 calc R U P G -2
H11N H -0.1214 0.1790 0.8755 0.153 Uiso 0.5 1 calc R U P G -2
C117 C -0.0619(12) 0.0998(8) 0.8465(5) 0.122(4) Uani 0.5 1 d D U P G -2
H11O H 0.0112 0.1510 0.8495 0.146 Uiso 0.5 1 calc R U P G -2
H11P H -0.0977 0.0787 0.8044 0.146 Uiso 0.5 1 calc R U P G -2
C118 C -0.0189(7) 0.0278(5) 0.8795(4) 0.100(3) Uani 0.5 1 d D U P G -2
H11Q H -0.0426 -0.0253 0.8531 0.120 Uiso 0.5 1 calc R U P G -2
H11R H 0.0706 0.0479 0.8972 0.120 Uiso 0.5 1 calc R U P G -2

loop_
_atom_site_aniso_label
_atom_site_aniso_U_11
_atom_site_aniso_U_22
_atom_site_aniso_U_33
_atom_site_aniso_U_23
_atom_site_aniso_U_13
_atom_site_aniso_U_12
Fe1 0.01923(14) 0.02255(15) 0.01499(14) 0.00331(10) 0.00831(10) 0.00929(11)
Fe2 0.01633(14) 0.01917(14) 0.01297(13) 0.00003(10) 0.00484(10) 0.00370(11)
O1 0.0302(14) 0.0272(14) 0.0252(13) -0.0053(11) 0.0131(11) 0.0109(12)
O2 0.0265(14) 0.0330(15) 0.0355(16) 0.0062(12) 0.0139(12) 0.0073(12)
N1 0.0194(7) 0.0221(7) 0.0173(7) 0.0011(6) 0.0074(6) 0.0075(6)
N2 0.0225(7) 0.0255(8) 0.0159(7) 0.0025(6) 0.0080(6) 0.0099(6)
N3 0.0205(7) 0.0257(8) 0.0170(7) 0.0032(6) 0.0075(6) 0.0090(6)
N4 0.0224(7) 0.0229(7) 0.0151(7) 0.0013(6) 0.0070(6) 0.0091(6)
N5 0.0281(8) 0.0433(10) 0.0187(8) 0.0042(7) 0.0097(6) 0.0191(8)
N6 0.0248(8) 0.0508(11) 0.0209(8) -0.0002(7) 0.0085(7) 0.0171(8)
N7 0.0172(7) 0.0198(7) 0.0148(7) -0.0002(5) 0.0045(5) 0.0046(6)
N8 0.0192(7) 0.0196(7) 0.0146(7) -0.0024(5) 0.0042(6) 0.0043(6)
N9 0.0179(7) 0.0241(8) 0.0150(7) 0.0000(6) 0.0046(6) 0.0062(6)
N10 0.0184(7) 0.0190(7) 0.0129(7) -0.0001(5) 0.0051(5) 0.0045(6)
N11 0.0193(7) 0.0235(8) 0.0193(7) -0.0025(6) 0.0062(6) 0.0047(6)
C1 0.0199(8) 0.0231(9) 0.0156(8) 0.0007(7) 0.0076(7) 0.0058(7)
C2 0.0234(9) 0.0287(9) 0.0178(8) 0.0024(7) 0.0091(7) 0.0095(8)
C3 0.0233(9) 0.0288(9) 0.0183(8) 0.0052(7) 0.0085(7) 0.0093(8)
C4 0.0216(8) 0.0218(8) 0.0158(8) 0.0025(6) 0.0062(7) 0.0074(7)
C5 0.0218(9) 0.0227(9) 0.0193(8) 0.0017(7) 0.0079(7) 0.0082(7)
C6 0.0231(9) 0.0266(9) 0.0184(8) 0.0031(7) 0.0081(7) 0.0114(7)
C7 0.0274(10) 0.0368(11) 0.0206(9) 0.0048(8) 0.0082(7) 0.0176(8)
C8 0.0258(9) 0.0368(11) 0.0213(9) 0.0036(8) 0.0098(7) 0.0169(8)
C9 0.0208(8) 0.0253(9) 0.0183(8) 0.0009(7) 0.0079(7) 0.0081(7)
C10 0.0196(8) 0.0244(9) 0.0183(8) 0.0006(7) 0.0083(7) 0.0062(7)
C11 0.0203(8) 0.0281(9) 0.0160(8) 0.0011(7) 0.0083(7) 0.0065(7)
C12 0.0248(9) 0.0346(10) 0.0174(9) 0.0029(7) 0.0093(7) 0.0110(8)
C13 0.0242(9) 0.0343(10) 0.0183(9) 0.0066(7) 0.0090(7) 0.0112(8)
C14 0.0235(9) 0.0249(9) 0.0164(8) 0.0032(7) 0.0068(7) 0.0090(7)
C15 0.0232(9) 0.0233(9) 0.0189(8) 0.0027(7) 0.0081(7) 0.0080(7)
C16 0.0248(9) 0.0258(9) 0.0186(8) 0.0029(7) 0.0085(7) 0.0116(8)
C17 0.0335(11) 0.0442(12) 0.0204(9) 0.0069(8) 0.0103(8) 0.0249(9)
C18 0.0321(10) 0.0423(12) 0.0212(9) 0.0061(8) 0.0120(8) 0.0227(9)
C19 0.0236(9) 0.0255(9) 0.0184(8) 0.0021(7) 0.0083(7) 0.0114(7)
C20 0.0213(9) 0.0231(9) 0.0173(8) 0.0003(7) 0.0075(7) 0.0071(7)
C21 0.0202(8) 0.0270(9) 0.0179(8) 0.0040(7) 0.0088(7) 0.0091(7)
C22 0.0213(9) 0.0259(9) 0.0203(9) 0.0029(7) 0.0094(7) 0.0096(7)
C23 0.0218(9) 0.0343(10) 0.0171(8) 0.0016(7) 0.0062(7) 0.0094(8)
C24 0.0284(10) 0.0343(11) 0.0238(9) 0.0094(8) 0.0075(8) 0.0139(8)
C25 0.0368(11) 0.0284(10) 0.0279(10) 0.0057(8) 0.0069(8) 0.0164(9)
C26 0.0311(10) 0.0277(10) 0.0215(9) 0.0006(7) 0.0057(8) 0.0120(8)
C27 0.0213(9) 0.0284(9) 0.0152(8) 0.0017(7) 0.0059(7) 0.0108(7)
C28 0.031(3) 0.031(3) 0.029(3) -0.008(2) 0.016(2) 0.001(2)
C29 0.026(3) 0.039(3) 0.032(3) -0.005(2) 0.015(2) 0.003(2)
C28A 0.023(2) 0.030(3) 0.021(3) -0.0049(19) 0.0053(19) 0.0062(19)
C29A 0.026(2) 0.035(3) 0.031(3) 0.003(2) 0.015(2) 0.011(2)
C30 0.0360(11) 0.0509(13) 0.0229(10) -0.0011(9) 0.0141(9) 0.0227(10)
C31 0.053(5) 0.030(3) 0.030(4) 0.000(3) 0.021(3) 0.018(3)
C32 0.035(4) 0.026(2) 0.035(4) 0.007(3) 0.019(3) 0.011(2)
C31A 0.041(4) 0.046(4) 0.028(4) -0.022(3) 0.009(3) 0.009(3)
C32A 0.026(3) 0.040(4) 0.033(4) -0.014(3) 0.006(3) 0.006(2)
C33 0.0205(8) 0.0285(9) 0.0186(8) 0.0043(7) 0.0089(7) 0.0091(7)
C34 0.0208(9) 0.0263(9) 0.0221(9) 0.0020(7) 0.0088(7) 0.0075(7)
C35 0.0183(8) 0.0359(11) 0.0184(9) -0.0003(7) 0.0059(7) 0.0069(8)
C36 0.0222(9) 0.0375(11) 0.0234(9) 0.0097(8) 0.0053(7) 0.0090(8)
C37 0.0320(10) 0.0283(10) 0.0312(11) 0.0066(8) 0.0030(8) 0.0120(9)
C38 0.0287(10) 0.0280(10) 0.0217(9) 0.0006(7) 0.0028(8) 0.0105(8)
C39 0.0214(9) 0.0287(9) 0.0156(8) 0.0020(7) 0.0055(7) 0.0115(7)
C40 0.0243(9) 0.0281(10) 0.0214(9) -0.0007(7) 0.0074(7) 0.0099(8)
C41 0.0219(9) 0.0323(10) 0.0213(9) 0.0024(7) 0.0074(7) 0.0078(8)
C42 0.0254(9) 0.0392(11) 0.0180(9) 0.0002(8) 0.0097(7) 0.0143(8)
C43 0.0327(10) 0.0299(10) 0.0243(9) -0.0001(8) 0.0110(8) 0.0144(8)
C44 0.0280(10) 0.0281(10) 0.0227(9) 0.0033(7) 0.0103(8) 0.0112(8)
C45 0.0256(9) 0.0296(10) 0.0233(9) -0.0009(7) 0.0090(7) 0.0106(8)
C46 0.0288(10) 0.0290(10) 0.0264(10) 0.0007(8) 0.0059(8) 0.0097(8)
C47 0.0260(10) 0.0305(11) 0.0385(12) 0.0003(9) 0.0043(9) 0.0105(8)
C48 0.0270(10) 0.0250(10) 0.0434(12) -0.0021(9) 0.0134(9) 0.0060(8)
C49 0.0367(11) 0.0240(10) 0.0309(10) 0.0006(8) 0.0154(9) 0.0079(8)
C50 0.0313(10) 0.0331(10) 0.0230(9) 0.0008(8) 0.0087(8) 0.0130(9)
C51 0.0288(10) 0.0300(10) 0.0201(9) -0.0006(7) 0.0070(8) 0.0084(8)
C52 0.0261(10) 0.0277(10) 0.0247(10) 0.0018(8) 0.0029(8) 0.0023(8)
C53 0.0333(11) 0.0359(11) 0.0222(10) 0.0029(8) 0.0045(8) -0.0051(9)
C54 0.0425(12) 0.0275(10) 0.0315(11) -0.0046(8) 0.0188(9) -0.0023(9)
C55 0.0432(12) 0.0263(10) 0.0416(12) 0.0048(9) 0.0231(10) 0.0091(9)
C56 0.0382(11) 0.0397(12) 0.0277(10) 0.0072(9) 0.0157(9) 0.0171(10)
C57 0.0191(8) 0.0204(8) 0.0130(8) -0.0010(6) 0.0035(6) 0.0046(7)
C58 0.0242(9) 0.0252(9) 0.0147(8) -0.0025(7) 0.0049(7) 0.0067(7)
C59 0.0213(9) 0.0285(9) 0.0174(8) -0.0001(7) 0.0073(7) 0.0071(7)
C60 0.0196(8) 0.0201(8) 0.0158(8) -0.0001(6) 0.0057(7) 0.0061(7)
C61 0.0206(9) 0.0223(9) 0.0180(8) 0.0035(7) 0.0072(7) 0.0066(7)
C62 0.0167(8) 0.0205(8) 0.0182(8) 0.0008(7) 0.0044(7) 0.0039(7)
C63 0.0185(8) 0.0244(9) 0.0226(9) 0.0001(7) 0.0058(7) 0.0027(7)
C64 0.0214(9) 0.0234(9) 0.0216(9) -0.0022(7) 0.0031(7) 0.0052(7)
C65 0.0197(8) 0.0214(9) 0.0173(8) -0.0023(7) 0.0014(7) 0.0054(7)
C66 0.0224(9) 0.0270(9) 0.0180(8) -0.0030(7) 0.0036(7) 0.0103(8)
C67 0.0226(9) 0.0284(9) 0.0144(8) -0.0031(7) 0.0034(7) 0.0085(8)
C68 0.0252(10) 0.0438(12) 0.0163(9) -0.0048(8) 0.0047(7) 0.0120(9)
C69 0.0260(9) 0.0383(11) 0.0174(9) 0.0003(8) 0.0086(7) 0.0125(8)
C70 0.0218(9) 0.0239(9) 0.0158(8) 0.0012(7) 0.0068(7) 0.0081(7)
C71 0.0206(8) 0.0216(8) 0.0167(8) 0.0030(7) 0.0077(7) 0.0083(7)
C72 0.0179(8) 0.0196(8) 0.0172(8) 0.0025(6) 0.0059(6) 0.0056(7)
C73 0.0175(8) 0.0244(9) 0.0201(8) 0.0032(7) 0.0068(7) 0.0060(7)
C74 0.0181(8) 0.0225(9) 0.0191(8) 0.0014(7) 0.0042(7) 0.0043(7)
C75 0.0164(8) 0.0197(8) 0.0149(8) 0.0007(6) 0.0026(6) 0.0030(7)
C76 0.0197(8) 0.0219(9) 0.0157(8) 0.0015(7) 0.0041(7) 0.0063(7)
C77 0.0195(8) 0.0234(9) 0.0170(8) -0.0021(7) 0.0063(7) 0.0015(7)
C78 0.0234(9) 0.0309(10) 0.0210(9) 0.0018(7) 0.0073(7) 0.0057(8)
C79 0.0211(9) 0.0373(11) 0.0272(10) -0.0019(8) 0.0079(8) 0.0067(8)
C80 0.0248(10) 0.0304(10) 0.0271(10) -0.0045(8) 0.0134(8) -0.0006(8)
C81 0.0354(11) 0.0271(10) 0.0249(10) 0.0041(8) 0.0168(8) 0.0049(8)
C82 0.0276(10) 0.0278(10) 0.0235(9) 0.0031(7) 0.0106(8) 0.0090(8)
C83 0.019(3) 0.027(4) 0.017(3) -0.004(2) 0.004(2) 0.009(3)
C84 0.026(3) 0.031(4) 0.023(3) 0.002(2) 0.006(3) 0.013(3)
C85 0.030(3) 0.035(4) 0.024(4) -0.010(3) 0.002(3) 0.011(3)
C86 0.027(3) 0.043(5) 0.019(2) -0.008(3) 0.003(2) 0.014(3)
C87 0.030(3) 0.042(4) 0.020(2) -0.004(3) 0.0027(18) 0.011(3)
C88 0.025(3) 0.024(4) 0.013(2) -0.001(3) 0.0011(17) 0.005(3)
C83A 0.021(3) 0.028(4) 0.019(3) -0.005(3) 0.004(2) 0.012(3)
C84A 0.023(3) 0.025(4) 0.022(3) -0.008(2) 0.004(3) 0.007(2)
C85A 0.026(3) 0.034(4) 0.030(4) -0.015(2) 0.000(3) 0.012(3)
C86A 0.025(3) 0.040(4) 0.024(3) -0.015(3) 0.000(2) 0.012(3)
C87A 0.037(3) 0.040(5) 0.016(2) -0.012(3) -0.001(2) 0.016(4)
C88A 0.028(3) 0.026(4) 0.025(3) -0.005(3) 0.007(2) 0.008(3)
C89 0.0202(8) 0.0245(9) 0.0148(8) -0.0007(7) 0.0062(7) 0.0057(7)
C90 0.0283(10) 0.0260(9) 0.0237(9) 0.0039(7) 0.0111(8) 0.0111(8)
C91 0.0295(10) 0.0289(10) 0.0226(9) 0.0041(8) 0.0123(8) 0.0048(8)
C92 0.0205(9) 0.0347(10) 0.0188(9) -0.0044(7) 0.0072(7) 0.0039(8)
C93 0.0205(9) 0.0329(10) 0.0214(9) -0.0029(7) 0.0035(7) 0.0098(8)
C94 0.0230(9) 0.0271(9) 0.0182(8) 0.0017(7) 0.0045(7) 0.0077(7)
C95 0.0175(8) 0.0232(9) 0.0181(8) -0.0011(7) 0.0062(7) 0.0039(7)
C96 0.0387(12) 0.0247(10) 0.0273(10) 0.0007(8) -0.0016(9) 0.0051(9)
C97 0.0420(12) 0.0221(10) 0.0357(12) -0.0068(8) 0.0011(10) 0.0040(9)
C98 0.0227(9) 0.0342(11) 0.0241(10) -0.0105(8) 0.0049(8) -0.0009(8)
C99 0.0291(10) 0.0393(11) 0.0203(9) -0.0030(8) 0.0016(8) 0.0095(9)
C100 0.0326(10) 0.0279(10) 0.0230(9) -0.0015(8) 0.0016(8) 0.0108(8)
C101 0.0224(9) 0.0241(9) 0.0194(9) 0.0015(7) 0.0060(7) 0.0085(7)
C102 0.0252(9) 0.0272(10) 0.0237(9) 0.0023(7) 0.0045(7) 0.0046(8)
C103 0.0295(10) 0.0297(10) 0.0272(10) 0.0060(8) 0.0097(8) 0.0053(8)
C104 0.0350(11) 0.0307(10) 0.0201(9) 0.0050(8) 0.0052(8) 0.0103(9)
C105 0.0283(10) 0.0253(9) 0.0247(9) 0.0011(7) 0.0009(8) 0.0089(8)
C106 0.0228(9) 0.0218(9) 0.0271(10) 0.0015(7) 0.0054(7) 0.0064(7)
C107 0.028(3) 0.022(2) 0.022(3) -0.003(2) -0.006(2) 0.008(2)
C108 0.049(5) 0.039(3) 0.042(3) 0.017(2) 0.000(3) 0.014(4)
C17A 0.062(6) 0.040(3) 0.025(3) 0.004(2) -0.005(3) 0.022(3)
C18A 0.038(4) 0.030(3) 0.029(3) 0.0029(19) -0.002(3) 0.012(3)
C109 0.0310(11) 0.0276(10) 0.0437(12) 0.0073(9) 0.0009(9) 0.0060(9)
C110 0.0476(14) 0.0225(10) 0.0445(13) -0.0010(9) -0.0097(11) 0.0056(10)
O3 0.0382(8) 0.0244(7) 0.0241(7) -0.0025(5) 0.0092(6) 0.0086(6)
O4 0.0258(7) 0.0206(6) 0.0199(6) 0.0006(5) 0.0019(5) 0.0062(5)
O10 0.108(4) 0.097(4) 0.060(3) 0.000(3) 0.004(3) 0.025(3)
C111 0.089(5) 0.146(9) 0.066(4) -0.021(5) -0.003(4) 0.044(5)
C112 0.109(5) 0.059(4) 0.049(4) -0.011(3) -0.007(3) 0.045(4)
C113 0.099(6) 0.141(9) 0.072(5) 0.008(5) -0.031(4) 0.062(6)
C114 0.092(6) 0.159(11) 0.082(5) -0.018(6) -0.009(4) 0.053(6)
O11 0.090(5) 0.106(5) 0.113(5) -0.012(4) -0.013(4) 0.014(4)
C115 0.107(7) 0.139(8) 0.066(5) 0.033(5) 0.028(5) 0.059(6)
C116 0.216(12) 0.149(10) 0.048(4) 0.026(6) 0.022(6) 0.106(10)
C117 0.151(9) 0.161(9) 0.082(6) 0.047(6) 0.055(6) 0.072(8)
C118 0.047(4) 0.093(5) 0.139(7) -0.066(4) 0.005(4) 0.019(4)

loop_
_atom_type_symbol
_atom_type_description
_atom_type_scat_dispersion_real
_atom_type_scat_dispersion_imag
_atom_type_scat_source
C C 0.0181 0.0091 'International Tables Vol C Tables 4.2.6.8 and 6.1.1.4'
H H 0.0000 0.0000 'International Tables Vol C Tables 4.2.6.8 and 6.1.1.4'
N N 0.0311 0.0180 'International Tables Vol C Tables 4.2.6.8 and 6.1.1.4'
O O 0.0492 0.0322 'International Tables Vol C Tables 4.2.6.8 and 6.1.1.4'
Fe Fe -1.1336 3.1974 'International Tables Vol C Tables 4.2.6.8 and 6.1.1.4'

loop_
_geom_angle_atom_site_label_1
_geom_angle_atom_site_label_2
_geom_angle_atom_site_label_3
_geom_angle
_geom_angle_site_symmetry_1
_geom_angle_site_symmetry_3
_geom_angle_publ_flag
N5 Fe1 N6 176.37(7) . . ?
N5 Fe1 N4 91.11(7) . . ?
N6 Fe1 N4 91.02(7) . . ?
N5 Fe1 N2 89.52(7) . . ?
N6 Fe1 N2 88.34(7) . . ?
N4 Fe1 N2 179.36(7) . . ?
N5 Fe1 N1 92.14(6) . . ?
N6 Fe1 N1 90.80(7) . . ?
N4 Fe1 N1 89.83(6) . . ?
N2 Fe1 N1 90.24(6) . . ?
N5 Fe1 N3 88.52(7) . . ?
N6 Fe1 N3 88.54(7) . . ?
N4 Fe1 N3 90.08(6) . . ?
N2 Fe1 N3 89.84(6) . . ?
N1 Fe1 N3 179.33(6) . . ?
N11 Fe2 N7 94.09(7) . . ?
N11 Fe2 N9 92.45(7) . . ?
N7 Fe2 N9 173.45(6) . . ?
N11 Fe2 N10 96.47(7) . . ?
N7 Fe2 N10 89.45(6) . . ?
N9 Fe2 N10 90.21(6) . . ?
N11 Fe2 N8 86.39(7) . . ?
N7 Fe2 N8 90.14(6) . . ?
N9 Fe2 N8 89.87(6) . . ?
N10 Fe2 N8 177.13(6) . . ?
N11 Fe2 O4 175.25(6) . . ?
N7 Fe2 O4 86.67(6) . . ?
N9 Fe2 O4 86.78(6) . . ?
N10 Fe2 O4 88.22(6) . . ?
N8 Fe2 O4 88.92(6) . . ?
C1 N1 C4 105.60(14) . . ?
C1 N1 Fe1 127.49(13) . . ?
C4 N1 Fe1 126.91(12) . . ?
C9 N2 C6 105.63(15) . . ?
C9 N2 Fe1 127.26(12) . . ?
C6 N2 Fe1 127.06(12) . . ?
C14 N3 C11 105.57(15) . . ?
C14 N3 Fe1 127.21(12) . . ?
C11 N3 Fe1 127.21(13) . . ?
C19 N4 C16 105.83(15) . . ?
C19 N4 Fe1 126.87(12) . . ?
C16 N4 Fe1 127.12(12) . . ?
O1 N5 C45 117.7(2) . . ?
O1 N5 Fe1 119.88(18) . . ?
C45 N5 Fe1 121.75(13) . . ?
C45 N5 H5NA 106.9 . . ?
Fe1 N5 H5NA 106.9 . . ?
C45 N5 H5NB 106.9 . . ?
Fe1 N5 H5NB 106.9 . . ?
H5NA N5 H5NB 106.7 . . ?
O2 N6 C51 116.3(2) . . ?
O2 N6 Fe1 118.8(2) . . ?
C51 N6 Fe1 121.79(13) . . ?
C51 N6 H6NA 106.9 . . ?
Fe1 N6 H6NA 106.9 . . ?
C51 N6 H6NB 106.9 . . ?
Fe1 N6 H6NB 106.9 . . ?
H6NA N6 H6NB 106.7 . . ?
C60 N7 C57 105.39(14) . . ?
C60 N7 Fe2 127.09(12) . . ?
C57 N7 Fe2 127.53(12) . . ?
C62 N8 C65 105.93(14) . . ?
C62 N8 Fe2 126.01(12) . . ?
C65 N8 Fe2 127.20(12) . . ?
C70 N9 C67 105.56(14) . . ?
C70 N9 Fe2 127.13(12) . . ?
C67 N9 Fe2 127.32(12) . . ?
C72 N10 C75 105.64(14) . . ?
C72 N10 Fe2 126.51(12) . . ?
C75 N10 Fe2 127.77(12) . . ?
O3 N11 C101 113.46(15) . . ?
O3 N11 Fe2 121.62(13) . . ?
C101 N11 Fe2 123.47(12) . . ?
N1 C1 C20 125.83(16) . . ?
N1 C1 C2 110.25(16) . . ?
C20 C1 C2 123.91(16) . . ?
C3 C2 C1 106.89(16) . . ?
C3 C2 H2A 126.6 . . ?
C1 C2 H2A 126.6 . . ?
C2 C3 C4 107.37(17) . . ?
C2 C3 H3A 126.3 . . ?
C4 C3 H3A 126.3 . . ?
N1 C4 C5 126.12(16) . . ?
N1 C4 C3 109.88(16) . . ?
C5 C4 C3 124.00(17) . . ?
C4 C5 C6 123.77(17) . . ?
C4 C5 C21 117.85(16) . . ?
C6 C5 C21 118.38(17) . . ?
N2 C6 C5 125.82(18) . . ?
N2 C6 C7 110.19(16) . . ?
C5 C6 C7 123.99(17) . . ?
C8 C7 C6 106.69(17) . . ?
C8 C7 H7A 126.7 . . ?
C6 C7 H7A 126.7 . . ?
C7 C8 C9 107.23(17) . . ?
C7 C8 H8A 126.4 . . ?
C9 C8 H8A 126.4 . . ?
N2 C9 C10 125.95(17) . . ?
N2 C9 C8 110.24(16) . . ?
C10 C9 C8 123.81(17) . . ?
C11 C10 C9 123.64(17) . . ?
C11 C10 C27 118.21(16) . . ?
C9 C10 C27 118.11(17) . . ?
N3 C11 C10 125.98(16) . . ?
N3 C11 C12 110.11(17) . . ?
C10 C11 C12 123.92(17) . . ?
C13 C12 C11 107.06(16) . . ?
C13 C12 H12A 126.5 . . ?
C11 C12 H12A 126.5 . . ?
C12 C13 C14 107.12(17) . . ?
C12 C13 H13A 126.4 . . ?
C14 C13 H13A 126.4 . . ?
N3 C14 C15 125.87(16) . . ?
N3 C14 C13 110.10(17) . . ?
C15 C14 C13 124.03(17) . . ?
C14 C15 C16 123.58(18) . . ?
C14 C15 C33 118.07(16) . . ?
C16 C15 C33 118.33(17) . . ?
N4 C16 C15 126.06(18) . . ?
N4 C16 C17 110.00(16) . . ?
C15 C16 C17 123.90(18) . . ?
C18 C17 C16 107.00(18) . . ?
C18 C17 H17A 126.5 . . ?
C16 C17 H17A 126.5 . . ?
C17 C18 C19 107.03(17) . . ?
C17 C18 H18A 126.5 . . ?
C19 C18 H18A 126.5 . . ?
N4 C19 C20 126.55(17) . . ?
N4 C19 C18 110.13(16) . . ?
C20 C19 C18 123.31(17) . . ?
C1 C20 C19 123.28(17) . . ?
C1 C20 C39 118.66(16) . . ?
C19 C20 C39 118.06(17) . . ?
C26 C21 C22 118.41(17) . . ?
C26 C21 C5 120.75(17) . . ?
C22 C21 C5 120.83(17) . . ?
C23 C22 C21 120.78(18) . . ?
C23 C22 H22A 119.6 . . ?
C21 C22 H22A 119.6 . . ?
C24 C23 C22 120.12(18) . . ?
C24 C23 H23A 119.9 . . ?
C22 C23 H23A 119.9 . . ?
C23 C24 C25 119.62(18) . . ?
C23 C24 H24A 120.2 . . ?
C25 C24 H24A 120.2 . . ?
C24 C25 C26 120.3(2) . . ?
C24 C25 H25A 119.8 . . ?
C26 C25 H25A 119.8 . . ?
C25 C26 C21 120.75(18) . . ?
C25 C26 H26A 119.6 . . ?
C21 C26 H26A 119.6 . . ?
C32 C27 C28 118.9(4) . . ?
C28A C27 C32A 117.5(4) . . ?
C32 C27 C10 121.0(3) . . ?
C28A C27 C10 123.9(3) . . ?
C28 C27 C10 120.2(3) . . ?
C32A C27 C10 118.4(3) . . ?
C29 C28 C27 120.3(5) . . ?
C29 C28 H28A 119.9 . . ?
C27 C28 H28A 119.9 . . ?
C28 C29 C30 118.9(5) . . ?
C28 C29 H29A 120.5 . . ?
C30 C29 H29A 120.5 . . ?
C27 C28A C29A 122.1(5) . . ?
C27 C28A H28B 119.0 . . ?
C29A C28A H28B 119.0 . . ?
C30 C29A C28A 120.8(5) . . ?
C30 C29A H29B 119.6 . . ?
C28A C29A H29B 119.6 . . ?
C29A C30 C31A 120.5(4) . . ?
C31 C30 C29 118.2(4) . . ?
C31 C30 H30 120.9 . . ?
C29 C30 H30 120.9 . . ?
C30 C31 C32 123.2(7) . . ?
C30 C31 H31A 118.4 . . ?
C32 C31 H31A 118.4 . . ?
C27 C32 C31 120.6(6) . . ?
C27 C32 H32A 119.7 . . ?
C31 C32 H32A 119.7 . . ?
C32A C31A C30 118.4(6) . . ?
C32A C31A H31B 120.8 . . ?
C30 C31A H31B 120.8 . . ?
C31A C32A C27 120.4(6) . . ?
C31A C32A H32B 119.8 . . ?
C27 C32A H32B 119.8 . . ?
C38 C33 C34 118.15(18) . . ?
C38 C33 C15 121.40(17) . . ?
C34 C33 C15 120.45(18) . . ?
C35 C34 C33 120.90(19) . . ?
C35 C34 H34A 119.5 . . ?
C33 C34 H34A 119.5 . . ?
C36 C35 C34 120.46(18) . . ?
C36 C35 H35A 119.8 . . ?
C34 C35 H35A 119.8 . . ?
C35 C36 C37 119.37(18) . . ?
C35 C36 H36A 120.3 . . ?
C37 C36 H36A 120.3 . . ?
C36 C37 C38 120.2(2) . . ?
C36 C37 H37A 119.9 . . ?
C38 C37 H37A 119.9 . . ?
C37 C38 C33 120.89(19) . . ?
C37 C38 H38A 119.6 . . ?
C33 C38 H38A 119.6 . . ?
C44 C39 C40 118.92(17) . . ?
C44 C39 C20 120.99(17) . . ?
C40 C39 C20 120.08(17) . . ?
C41 C40 C39 120.67(18) . . ?
C41 C40 H40A 119.7 . . ?
C39 C40 H40A 119.7 . . ?
C42 C41 C40 119.76(18) . . ?
C42 C41 H41A 120.1 . . ?
C40 C41 H41A 120.1 . . ?
C43 C42 C41 120.04(18) . . ?
C43 C42 H42A 120.0 . . ?
C41 C42 H42A 120.0 . . ?
C42 C43 C44 120.24(19) . . ?
C42 C43 H43A 119.9 . . ?
C44 C43 H43A 119.9 . . ?
C39 C44 C43 120.34(18) . . ?
C39 C44 H44A 119.8 . . ?
C43 C44 H44A 119.8 . . ?
C46 C45 C50 120.50(19) . . ?
C46 C45 N5 119.20(18) . . ?
C50 C45 N5 120.30(18) . . ?
C45 C46 C47 120.0(2) . . ?
C45 C46 H46A 120.0 . . ?
C47 C46 H46A 120.0 . . ?
C46 C47 C48 120.0(2) . . ?
C46 C47 H47A 120.0 . . ?
C48 C47 H47A 120.0 . . ?
C49 C48 C47 119.8(2) . . ?
C49 C48 H48A 120.1 . . ?
C47 C48 H48A 120.1 . . ?
C48 C49 C50 120.6(2) . . ?
C48 C49 H49A 119.7 . . ?
C50 C49 H49A 119.7 . . ?
C49 C50 C45 119.2(2) . . ?
C49 C50 H50A 120.4 . . ?
C45 C50 H50A 120.4 . . ?
C52 C51 C56 120.65(19) . . ?
C52 C51 N6 119.19(19) . . ?
C56 C51 N6 120.13(18) . . ?
C51 C52 C53 119.0(2) . . ?
C51 C52 H52A 120.5 . . ?
C53 C52 H52A 120.5 . . ?
C54 C53 C52 120.7(2) . . ?
C54 C53 H53A 119.7 . . ?
C52 C53 H53A 119.7 . . ?
C55 C54 C53 119.9(2) . . ?
C55 C54 H54A 120.0 . . ?
C53 C54 H54A 120.0 . . ?
C54 C55 C56 120.1(2) . . ?
C54 C55 H55A 119.9 . . ?
C56 C55 H55A 119.9 . . ?
C51 C56 C55 119.7(2) . . ?
C51 C56 H56A 120.2 . . ?
C55 C56 H56A 120.2 . . ?
N7 C57 C76 125.89(16) . . ?
N7 C57 C58 110.31(15) . . ?
C76 C57 C58 123.71(16) . . ?
C59 C58 C57 106.79(16) . . ?
C59 C58 H58A 126.6 . . ?
C57 C58 H58A 126.6 . . ?
C58 C59 C60 106.97(16) . . ?
C58 C59 H59A 126.5 . . ?
C60 C59 H59A 126.5 . . ?
N7 C60 C61 125.69(16) . . ?
N7 C60 C59 110.53(15) . . ?
C61 C60 C59 123.76(16) . . ?
C62 C61 C60 123.67(16) . . ?
C62 C61 C77 117.27(16) . . ?
C60 C61 C77 119.06(16) . . ?
N8 C62 C61 126.08(16) . . ?
N8 C62 C63 109.77(15) . . ?
C61 C62 C63 124.13(16) . . ?
C64 C63 C62 107.38(16) . . ?
C64 C63 H63A 126.3 . . ?
C62 C63 H63A 126.3 . . ?
C63 C64 C65 106.91(16) . . ?
C63 C64 H64A 126.5 . . ?
C65 C64 H64A 126.5 . . ?
N8 C65 C66 125.41(16) . . ?
N8 C65 C64 109.98(16) . . ?
C66 C65 C64 124.60(16) . . ?
C65 C66 C67 123.81(17) . . ?
C65 C66 C83 119.1(9) . . ?
C67 C66 C83 116.7(8) . . ?
C65 C66 C83A 115.3(8) . . ?
C67 C66 C83A 120.7(8) . . ?
N9 C67 C66 125.72(16) . . ?
N9 C67 C68 110.16(16) . . ?
C66 C67 C68 124.08(17) . . ?
C69 C68 C67 107.06(17) . . ?
C69 C68 H68A 126.5 . . ?
C67 C68 H68A 126.5 . . ?
C68 C69 C70 107.00(17) . . ?
C68 C69 H69A 126.5 . . ?
C70 C69 H69A 126.5 . . ?
N9 C70 C71 125.71(16) . . ?
N9 C70 C69 110.22(16) . . ?
C71 C70 C69 124.02(17) . . ?
C70 C71 C72 123.81(16) . . ?
C70 C71 C89 118.35(15) . . ?
C72 C71 C89 117.69(16) . . ?
N10 C72 C71 125.65(16) . . ?
N10 C72 C73 110.00(15) . . ?
C71 C72 C73 124.07(16) . . ?
C74 C73 C72 107.14(16) . . ?
C74 C73 H73A 126.4 . . ?
C72 C73 H73A 126.4 . . ?
C73 C74 C75 107.00(16) . . ?
C73 C74 H74A 126.5 . . ?
C75 C74 H74A 126.5 . . ?
N10 C75 C76 125.48(16) . . ?
N10 C75 C74 110.16(15) . . ?
C76 C75 C74 124.36(16) . . ?
C75 C76 C57 123.48(16) . . ?
C75 C76 C95 118.80(16) . . ?
C57 C76 C95 117.72(16) . . ?
C78 C77 C82 118.89(17) . . ?
C78 C77 C61 120.21(17) . . ?
C82 C77 C61 120.85(18) . . ?
C77 C78 C79 120.83(19) . . ?
C77 C78 H78A 119.6 . . ?
C79 C78 H78A 119.6 . . ?
C80 C79 C78 119.8(2) . . ?
C80 C79 H79A 120.1 . . ?
C78 C79 H79A 120.1 . . ?
C81 C80 C79 119.85(18) . . ?
C81 C80 H80A 120.1 . . ?
C79 C80 H80A 120.1 . . ?
C80 C81 C82 120.44(19) . . ?
C80 C81 H81A 119.8 . . ?
C82 C81 H81A 119.8 . . ?
C81 C82 C77 120.2(2) . . ?
C81 C82 H82A 119.9 . . ?
C77 C82 H82A 119.9 . . ?
C84 C83 C88 119.4(7) . . ?
C84 C83 C66 118.2(8) . . ?
C88 C83 C66 122.4(8) . . ?
C83 C84 C85 120.4(7) . . ?
C83 C84 H84A 119.8 . . ?
C85 C84 H84A 119.8 . . ?
C86 C85 C84 118.9(7) . . ?
C86 C85 H85A 120.6 . . ?
C84 C85 H85A 120.6 . . ?
C87 C86 C85 120.8(6) . . ?
C87 C86 H86A 119.6 . . ?
C85 C86 H86A 119.6 . . ?
C86 C87 C88 120.6(7) . . ?
C86 C87 H87A 119.7 . . ?
C88 C87 H87A 119.7 . . ?
C87 C88 C83 119.8(7) . . ?
C87 C88 H88A 120.1 . . ?
C83 C88 H88A 120.1 . . ?
C88A C83A C84A 118.1(7) . . ?
C88A C83A C66 118.1(8) . . ?
C84A C83A C66 123.6(8) . . ?
C85A C84A C83A 119.8(7) . . ?
C85A C84A H84B 120.1 . . ?
C83A C84A H84B 120.1 . . ?
C86A C85A C84A 121.5(7) . . ?
C86A C85A H85B 119.3 . . ?
C84A C85A H85B 119.3 . . ?
C85A C86A C87A 119.8(6) . . ?
C85A C86A H86B 120.1 . . ?
C87A C86A H86B 120.1 . . ?
C86A C87A C88A 118.6(7) . . ?
C86A C87A H87B 120.7 . . ?
C88A C87A H87B 120.7 . . ?
C83A C88A C87A 122.3(7) . . ?
C83A C88A H88B 118.9 . . ?
C87A C88A H88B 118.9 . . ?
C90 C89 C94 118.61(17) . . ?
C90 C89 C71 119.70(17) . . ?
C94 C89 C71 121.70(16) . . ?
C89 C90 C91 120.89(19) . . ?
C89 C90 H90A 119.6 . . ?
C91 C90 H90A 119.6 . . ?
C92 C91 C90 120.08(18) . . ?
C92 C91 H91A 120.0 . . ?
C90 C91 H91A 120.0 . . ?
C91 C92 C93 119.79(18) . . ?
C91 C92 H92A 120.1 . . ?
C93 C92 H92A 120.1 . . ?
C92 C93 C94 120.26(19) . . ?
C92 C93 H93A 119.9 . . ?
C94 C93 H93A 119.9 . . ?
C93 C94 C89 120.37(18) . . ?
C93 C94 H94A 119.8 . . ?
C89 C94 H94A 119.8 . . ?
C100 C95 C96 118.80(17) . . ?
C100 C95 C76 121.15(17) . . ?
C96 C95 C76 120.03(17) . . ?
C95 C96 C97 120.5(2) . . ?
C95 C96 H96A 119.8 . . ?
C97 C96 H96A 119.8 . . ?
C98 C97 C96 120.3(2) . . ?
C98 C97 H97A 119.9 . . ?
C96 C97 H97A 119.9 . . ?
C97 C98 C99 119.68(18) . . ?
C97 C98 H98A 120.2 . . ?
C99 C98 H98A 120.2 . . ?
C98 C99 C100 120.3(2) . . ?
C98 C99 H99A 119.9 . . ?
C100 C99 H99A 119.9 . . ?
C95 C100 C99 120.4(2) . . ?
C95 C100 H10D 119.8 . . ?
C99 C100 H10D 119.8 . . ?
C106 C101 C102 121.59(18) . . ?
C106 C101 N11 121.03(16) . . ?
C102 C101 N11 117.38(16) . . ?
C103 C102 C101 118.81(18) . . ?
C103 C102 H10E 120.6 . . ?
C101 C102 H10E 120.6 . . ?
C102 C103 C104 120.53(18) . . ?
C102 C103 H10H 119.7 . . ?
C104 C103 H10H 119.7 . . ?
C105 C104 C103 119.71(18) . . ?
C105 C104 H10C 120.1 . . ?
C103 C104 H10C 120.1 . . ?
C104 C105 C106 120.50(18) . . ?
C104 C105 H10A 119.7 . . ?
C106 C105 H10A 119.7 . . ?
C101 C106 C105 118.83(18) . . ?
C101 C106 H10B 120.6 . . ?
C105 C106 H10B 120.6 . . ?
O4 C107 C108 102.1(5) . . ?
O4 C107 H10I 111.4 . . ?
C108 C107 H10I 111.4 . . ?
O4 C107 H10L 111.4 . . ?
C108 C107 H10L 111.4 . . ?
H10I C107 H10L 109.2 . . ?
C109 C108 C107 99.6(5) . . ?
C109 C108 H10J 111.9 . . ?
C107 C108 H10J 111.9 . . ?
C109 C108 H10K 111.9 . . ?
C107 C108 H10K 111.9 . . ?
H10J C108 H10K 109.6 . . ?
O4 C17A C18A 105.8(6) . . ?
O4 C17A H10M 110.6 . . ?
C18A C17A H10M 110.6 . . ?
O4 C17A H10N 110.6 . . ?
C18A C17A H10N 110.6 . . ?
H10M C17A H10N 108.7 . . ?
C17A C18A C109 104.5(6) . . ?
C17A C18A H10P 110.9 . . ?
C109 C18A H10P 110.9 . . ?
C17A C18A H10Q 110.9 . . ?
C109 C18A H10Q 110.9 . . ?
H10P C18A H10Q 108.9 . . ?
C108 C109 C110 103.3(4) . . ?
C110 C109 C18A 105.8(3) . . ?
C108 C109 H10F 111.1 . . ?
C110 C109 H10F 111.1 . . ?
C108 C109 H10G 111.1 . . ?
C110 C109 H10G 111.1 . . ?
H10F C109 H10G 109.1 . . ?
C110 C109 H10R 110.6 . . ?
C18A C109 H10R 110.6 . . ?
C110 C109 H10S 110.6 . . ?
C18A C109 H10S 110.6 . . ?
H10R C109 H10S 108.7 . . ?
O4 C110 C109 106.67(18) . . ?
O4 C110 H11A 110.4 . . ?
C109 C110 H11A 110.4 . . ?
O4 C110 H11B 110.4 . . ?
C109 C110 H11B 110.4 . . ?
H11A C110 H11B 108.6 . . ?
C107 O4 C110 109.0(3) . . ?
C110 O4 C17A 110.2(4) . . ?
C107 O4 Fe2 124.9(3) . . ?
C110 O4 Fe2 126.00(12) . . ?
C17A O4 Fe2 121.1(4) . . ?
C114 O10 C111 106.8(6) . . ?
O10 C111 C112 102.1(7) . . ?
O10 C111 H11C 111.3 . . ?
C112 C111 H11C 111.3 . . ?
O10 C111 H11D 111.3 . . ?
C112 C111 H11D 111.3 . . ?
H11C C111 H11D 109.2 . . ?
C113 C112 C111 108.6(7) . . ?
C113 C112 H11E 110.0 . . ?
C111 C112 H11E 110.0 . . ?
C113 C112 H11F 110.0 . . ?
C111 C112 H11F 110.0 . . ?
H11E C112 H11F 108.4 . . ?
C112 C113 C114 95.2(7) . . ?
C112 C113 H11G 112.7 . . ?
C114 C113 H11G 112.7 . . ?
C112 C113 H11H 112.7 . . ?
C114 C113 H11H 112.7 . . ?
H11G C113 H11H 110.2 . . ?
O10 C114 C113 113.1(8) . . ?
O10 C114 H11I 109.0 . . ?
C113 C114 H11I 109.0 . . ?
O10 C114 H11J 109.0 . . ?
C113 C114 H11J 109.0 . . ?
H11I C114 H11J 107.8 . . ?
C115 O11 C118 111.8(8) . . ?
O11 C115 C116 106.5(8) . . ?
O11 C115 H11K 110.4 . . ?
C116 C115 H11K 110.4 . . ?
O11 C115 H11L 110.4 . . ?
C116 C115 H11L 110.4 . . ?
H11K C115 H11L 108.6 . . ?
C117 C116 C115 109.8(9) . . ?
C117 C116 H11M 109.7 . . ?
C115 C116 H11M 109.7 . . ?
C117 C116 H11N 109.7 . . ?
C115 C116 H11N 109.7 . . ?
H11M C116 H11N 108.2 . . ?
C116 C117 C118 110.5(7) . . ?
C116 C117 H11O 109.6 . . ?
C118 C117 H11O 109.6 . . ?
C116 C117 H11P 109.6 . . ?
C118 C117 H11P 109.6 . . ?
H11O C117 H11P 108.1 . . ?
O11 C118 C117 96.1(6) . . ?
O11 C118 H11Q 112.5 . . ?
C117 C118 H11Q 112.5 . . ?
O11 C118 H11R 112.5 . . ?
C117 C118 H11R 112.5 . . ?
H11Q C118 H11R 110.0 . . ?

loop_
_geom_bond_atom_site_label_1
_geom_bond_atom_site_label_2
_geom_bond_distance
_geom_bond_site_symmetry_2
_geom_bond_publ_flag
Fe1 N5 1.9635(19) . ?
Fe1 N6 1.994(2) . ?
Fe1 N4 2.0008(16) . ?
Fe1 N2 2.0012(16) . ?
Fe1 N1 2.0020(15) . ?
Fe1 N3 2.0031(15) . ?
Fe2 N11 1.8129(17) . ?
Fe2 N7 1.9947(15) . ?
Fe2 N9 1.9962(15) . ?
Fe2 N10 1.9982(15) . ?
Fe2 N8 2.0005(15) . ?
Fe2 O4 2.1415(14) . ?
O1 N5 1.195(3) . ?
O2 N6 1.171(3) . ?
N1 C1 1.374(2) . ?
N1 C4 1.375(2) . ?
N2 C9 1.375(2) . ?
N2 C6 1.376(2) . ?
N3 C14 1.375(2) . ?
N3 C11 1.377(2) . ?
N4 C19 1.371(2) . ?
N4 C16 1.373(2) . ?
N5 C45 1.444(3) . ?
N5 H5NA 0.9100 . ?
N5 H5NB 0.9100 . ?
N6 C51 1.449(3) . ?
N6 H6NA 0.9100 . ?
N6 H6NB 0.9100 . ?
N7 C60 1.371(2) . ?
N7 C57 1.378(2) . ?
N8 C62 1.375(2) . ?
N8 C65 1.376(2) . ?
N9 C70 1.374(2) . ?
N9 C67 1.378(2) . ?
N10 C72 1.378(2) . ?
N10 C75 1.379(2) . ?
N11 O3 1.253(2) . ?
N11 C101 1.457(2) . ?
C1 C20 1.391(3) . ?
C1 C2 1.441(2) . ?
C2 C3 1.340(3) . ?
C2 H2A 0.9500 . ?
C3 C4 1.442(2) . ?
C3 H3A 0.9500 . ?
C4 C5 1.393(3) . ?
C5 C6 1.395(2) . ?
C5 C21 1.497(3) . ?
C6 C7 1.439(3) . ?
C7 C8 1.354(3) . ?
C7 H7A 0.9500 . ?
C8 C9 1.432(3) . ?
C8 H8A 0.9500 . ?
C9 C10 1.393(3) . ?
C10 C11 1.389(3) . ?
C10 C27 1.499(2) . ?
C11 C12 1.438(3) . ?
C12 C13 1.347(3) . ?
C12 H12A 0.9500 . ?
C13 C14 1.438(2) . ?
C13 H13A 0.9500 . ?
C14 C15 1.396(3) . ?
C15 C16 1.398(2) . ?
C15 C33 1.493(3) . ?
C16 C17 1.437(3) . ?
C17 C18 1.349(3) . ?
C17 H17A 0.9500 . ?
C18 C19 1.435(3) . ?
C18 H18A 0.9500 . ?
C19 C20 1.394(3) . ?
C20 C39 1.497(2) . ?
C21 C26 1.393(3) . ?
C21 C22 1.395(3) . ?
C22 C23 1.393(3) . ?
C22 H22A 0.9500 . ?
C23 C24 1.382(3) . ?
C23 H23A 0.9500 . ?
C24 C25 1.387(3) . ?
C24 H24A 0.9500 . ?
C25 C26 1.388(3) . ?
C25 H25A 0.9500 . ?
C26 H26A 0.9500 . ?
C27 C32 1.352(7) . ?
C27 C28A 1.371(6) . ?
C27 C28 1.403(6) . ?
C27 C32A 1.413(7) . ?
C28 C29 1.387(8) . ?
C28 H28A 0.9500 . ?
C29 C30 1.444(7) . ?
C29 H29A 0.9500 . ?
C28A C29A 1.393(8) . ?
C28A H28B 0.9500 . ?
C29A C30 1.314(6) . ?
C29A H29B 0.9500 . ?
C30 C31 1.312(9) . ?
C30 C31A 1.430(9) . ?
C30 H30 0.9500 . ?
C31 C32 1.387(11) . ?
C31 H31A 0.9500 . ?
C32 H32A 0.9500 . ?
C31A C32A 1.397(11) . ?
C31A H31B 0.9500 . ?
C32A H32B 0.9500 . ?
C33 C38 1.392(3) . ?
C33 C34 1.397(3) . ?
C34 C35 1.384(3) . ?
C34 H34A 0.9500 . ?
C35 C36 1.383(3) . ?
C35 H35A 0.9500 . ?
C36 C37 1.387(3) . ?
C36 H36A 0.9500 . ?
C37 C38 1.389(3) . ?
C37 H37A 0.9500 . ?
C38 H38A 0.9500 . ?
C39 C44 1.388(3) . ?
C39 C40 1.397(3) . ?
C40 C41 1.388(3) . ?
C40 H40A 0.9500 . ?
C41 C42 1.387(3) . ?
C41 H41A 0.9500 . ?
C42 C43 1.381(3) . ?
C42 H42A 0.9500 . ?
C43 C44 1.393(3) . ?
C43 H43A 0.9500 . ?
C44 H44A 0.9500 . ?
C45 C46 1.383(3) . ?
C45 C50 1.391(3) . ?
C46 C47 1.385(3) . ?
C46 H46A 0.9500 . ?
C47 C48 1.391(3) . ?
C47 H47A 0.9500 . ?
C48 C49 1.384(3) . ?
C48 H48A 0.9500 . ?
C49 C50 1.387(3) . ?
C49 H49A 0.9500 . ?
C50 H50A 0.9500 . ?
C51 C52 1.386(3) . ?
C51 C56 1.387(3) . ?
C52 C53 1.391(3) . ?
C52 H52A 0.9500 . ?
C53 C54 1.383(4) . ?
C53 H53A 0.9500 . ?
C54 C55 1.380(4) . ?
C54 H54A 0.9500 . ?
C55 C56 1.388(3) . ?
C55 H55A 0.9500 . ?
C56 H56A 0.9500 . ?
C57 C76 1.390(2) . ?
C57 C58 1.440(2) . ?
C58 C59 1.351(3) . ?
C58 H58A 0.9500 . ?
C59 C60 1.439(2) . ?
C59 H59A 0.9500 . ?
C60 C61 1.394(2) . ?
C61 C62 1.391(2) . ?
C61 C77 1.496(2) . ?
C62 C63 1.442(2) . ?
C63 C64 1.345(3) . ?
C63 H63A 0.9500 . ?
C64 C65 1.443(3) . ?
C64 H64A 0.9500 . ?
C65 C66 1.391(3) . ?
C66 C67 1.393(3) . ?
C66 C83 1.495(8) . ?
C66 C83A 1.509(9) . ?
C67 C68 1.443(3) . ?
C68 C69 1.345(3) . ?
C68 H68A 0.9500 . ?
C69 C70 1.445(2) . ?
C69 H69A 0.9500 . ?
C70 C71 1.393(3) . ?
C71 C72 1.395(2) . ?
C71 C89 1.499(2) . ?
C72 C73 1.440(2) . ?
C73 C74 1.352(3) . ?
C73 H73A 0.9500 . ?
C74 C75 1.438(2) . ?
C74 H74A 0.9500 . ?
C75 C76 1.390(3) . ?
C76 C95 1.496(2) . ?
C77 C78 1.390(3) . ?
C77 C82 1.393(3) . ?
C78 C79 1.392(3) . ?
C78 H78A 0.9500 . ?
C79 C80 1.385(3) . ?
C79 H79A 0.9500 . ?
C80 C81 1.382(3) . ?
C80 H80A 0.9500 . ?
C81 C82 1.392(3) . ?
C81 H81A 0.9500 . ?
C82 H82A 0.9500 . ?
C83 C84 1.385(9) . ?
C83 C88 1.389(9) . ?
C84 C85 1.404(9) . ?
C84 H84A 0.9500 . ?
C85 C86 1.382(8) . ?
C85 H85A 0.9500 . ?
C86 C87 1.367(8) . ?
C86 H86A 0.9500 . ?
C87 C88 1.387(8) . ?
C87 H87A 0.9500 . ?
C88 H88A 0.9500 . ?
C83A C88A 1.390(9) . ?
C83A C84A 1.397(9) . ?
C84A C85A 1.385(8) . ?
C84A H84B 0.9500 . ?
C85A C86A 1.382(8) . ?
C85A H85B 0.9500 . ?
C86A C87A 1.387(8) . ?
C86A H86B 0.9500 . ?
C87A C88A 1.394(9) . ?
C87A H87B 0.9500 . ?
C88A H88B 0.9500 . ?
C89 C90 1.392(3) . ?
C89 C94 1.394(3) . ?
C90 C91 1.392(3) . ?
C90 H90A 0.9500 . ?
C91 C92 1.378(3) . ?
C91 H91A 0.9500 . ?
C92 C93 1.387(3) . ?
C92 H92A 0.9500 . ?
C93 C94 1.394(3) . ?
C93 H93A 0.9500 . ?
C94 H94A 0.9500 . ?
C95 C100 1.389(3) . ?
C95 C96 1.389(3) . ?
C96 C97 1.393(3) . ?
C96 H96A 0.9500 . ?
C97 C98 1.376(3) . ?
C97 H97A 0.9500 . ?
C98 C99 1.382(3) . ?
C98 H98A 0.9500 . ?
C99 C100 1.390(3) . ?
C99 H99A 0.9500 . ?
C100 H10D 0.9500 . ?
C101 C106 1.383(3) . ?
C101 C102 1.386(3) . ?
C102 C103 1.383(3) . ?
C102 H10E 0.9500 . ?
C103 C104 1.389(3) . ?
C103 H10H 0.9500 . ?
C104 C105 1.385(3) . ?
C104 H10C 0.9500 . ?
C105 C106 1.387(3) . ?
C105 H10A 0.9500 . ?
C106 H10B 0.9500 . ?
C107 O4 1.410(7) . ?
C107 C108 1.568(12) . ?
C107 H10I 0.9900 . ?
C107 H10L 0.9900 . ?
C108 C109 1.497(10) . ?
C108 H10J 0.9900 . ?
C108 H10K 0.9900 . ?
C17A O4 1.463(8) . ?
C17A C18A 1.484(14) . ?
C17A H10M 0.9900 . ?
C17A H10N 0.9900 . ?
C18A C109 1.542(8) . ?
C18A H10P 0.9900 . ?
C18A H10Q 0.9900 . ?
C109 C110 1.517(3) . ?
C109 H10F 0.9900 . ?
C109 H10G 0.9900 . ?
C109 H10R 0.9900 . ?
C109 H10S 0.9900 . ?
C110 O4 1.430(2) . ?
C110 H11A 0.9900 . ?
C110 H11B 0.9900 . ?
O10 C114 1.425(10) . ?
O10 C111 1.445(9) . ?
C111 C112 1.547(11) . ?
C111 H11C 0.9900 . ?
C111 H11D 0.9900 . ?
C112 C113 1.486(11) . ?
C112 H11E 0.9900 . ?
C112 H11F 0.9900 . ?
C113 C114 1.580(11) . ?
C113 H11G 0.9900 . ?
C113 H11H 0.9900 . ?
C114 H11I 0.9900 . ?
C114 H11J 0.9900 . ?
O11 C115 1.410(10) . ?
O11 C118 1.466(10) . ?
C115 C116 1.428(10) . ?
C115 H11K 0.9900 . ?
C115 H11L 0.9900 . ?
C116 C117 1.278(12) . ?
C116 H11M 0.9900 . ?
C116 H11N 0.9900 . ?
C117 C118 1.655(12) . ?
C117 H11O 0.9900 . ?
C117 H11P 0.9900 . ?
C118 H11Q 0.9900 . ?
C118 H11R 0.9900 . ?

loop_
_geom_torsion_atom_site_label_1
_geom_torsion_atom_site_label_2
_geom_torsion_atom_site_label_3
_geom_torsion_atom_site_label_4
_geom_torsion
_geom_torsion_site_symmetry_1
_geom_torsion_site_symmetry_2
_geom_torsion_site_symmetry_3
_geom_torsion_site_symmetry_4
_geom_torsion_publ_flag
N7 Fe2 N11 O3 -151.96(14) . . . . ?
N9 Fe2 N11 O3 27.64(15) . . . . ?
N10 Fe2 N11 O3 118.12(14) . . . . ?
N8 Fe2 N11 O3 -62.08(14) . . . . ?
N7 Fe2 N11 C101 13.42(15) . . . . ?
N9 Fe2 N11 C101 -166.98(14) . . . . ?
N10 Fe2 N11 C101 -76.49(14) . . . . ?
N8 Fe2 N11 C101 103.30(14) . . . . ?
C4 N1 C1 C20 178.85(17) . . . . ?
Fe1 N1 C1 C20 -1.9(3) . . . . ?
C4 N1 C1 C2 -0.1(2) . . . . ?
Fe1 N1 C1 C2 179.15(12) . . . . ?
N1 C1 C2 C3 0.7(2) . . . . ?
C20 C1 C2 C3 -178.23(18) . . . . ?
C1 C2 C3 C4 -1.0(2) . . . . ?
C1 N1 C4 C5 178.98(18) . . . . ?
Fe1 N1 C4 C5 -0.3(3) . . . . ?
C1 N1 C4 C3 -0.6(2) . . . . ?
Fe1 N1 C4 C3 -179.79(12) . . . . ?
C2 C3 C4 N1 1.0(2) . . . . ?
C2 C3 C4 C5 -178.53(18) . . . . ?
N1 C4 C5 C6 -0.5(3) . . . . ?
C3 C4 C5 C6 178.96(18) . . . . ?
N1 C4 C5 C21 179.54(17) . . . . ?
C3 C4 C5 C21 -1.0(3) . . . . ?
C9 N2 C6 C5 178.86(18) . . . . ?
Fe1 N2 C6 C5 -3.4(3) . . . . ?
C9 N2 C6 C7 -1.6(2) . . . . ?
Fe1 N2 C6 C7 176.17(13) . . . . ?
C4 C5 C6 N2 2.4(3) . . . . ?
C21 C5 C6 N2 -177.61(17) . . . . ?
C4 C5 C6 C7 -177.08(19) . . . . ?
C21 C5 C6 C7 2.9(3) . . . . ?
N2 C6 C7 C8 1.6(2) . . . . ?
C5 C6 C7 C8 -178.84(19) . . . . ?
C6 C7 C8 C9 -0.9(2) . . . . ?
C6 N2 C9 C10 -179.75(18) . . . . ?
Fe1 N2 C9 C10 2.5(3) . . . . ?
C6 N2 C9 C8 1.0(2) . . . . ?
Fe1 N2 C9 C8 -176.72(13) . . . . ?
C7 C8 C9 N2 0.0(2) . . . . ?
C7 C8 C9 C10 -179.31(19) . . . . ?
N2 C9 C10 C11 -4.6(3) . . . . ?
C8 C9 C10 C11 174.55(19) . . . . ?
N2 C9 C10 C27 173.28(17) . . . . ?
C8 C9 C10 C27 -7.6(3) . . . . ?
C14 N3 C11 C10 178.12(18) . . . . ?
Fe1 N3 C11 C10 -0.9(3) . . . . ?
C14 N3 C11 C12 -1.9(2) . . . . ?
Fe1 N3 C11 C12 179.09(13) . . . . ?
C9 C10 C11 N3 3.7(3) . . . . ?
C27 C10 C11 N3 -174.13(17) . . . . ?
C9 C10 C11 C12 -176.25(18) . . . . ?
C27 C10 C11 C12 5.9(3) . . . . ?
N3 C11 C12 C13 1.0(2) . . . . ?
C10 C11 C12 C13 -179.05(18) . . . . ?
C11 C12 C13 C14 0.4(2) . . . . ?
C11 N3 C14 C15 -178.24(18) . . . . ?
Fe1 N3 C14 C15 0.8(3) . . . . ?
C11 N3 C14 C13 2.1(2) . . . . ?
Fe1 N3 C14 C13 -178.87(13) . . . . ?
C12 C13 C14 N3 -1.6(2) . . . . ?
C12 C13 C14 C15 178.77(18) . . . . ?
N3 C14 C15 C16 -1.5(3) . . . . ?
C13 C14 C15 C16 178.14(19) . . . . ?
N3 C14 C15 C33 176.82(17) . . . . ?
C13 C14 C15 C33 -3.6(3) . . . . ?
C19 N4 C16 C15 178.65(18) . . . . ?
Fe1 N4 C16 C15 3.3(3) . . . . ?
C19 N4 C16 C17 0.7(2) . . . . ?
Fe1 N4 C16 C17 -174.64(14) . . . . ?
C14 C15 C16 N4 -0.7(3) . . . . ?
C33 C15 C16 N4 -178.95(17) . . . . ?
C14 C15 C16 C17 176.96(19) . . . . ?
C33 C15 C16 C17 -1.3(3) . . . . ?
N4 C16 C17 C18 -0.1(2) . . . . ?
C15 C16 C17 C18 -178.06(19) . . . . ?
C16 C17 C18 C19 -0.6(2) . . . . ?
C16 N4 C19 C20 179.60(18) . . . . ?
Fe1 N4 C19 C20 -5.0(3) . . . . ?
C16 N4 C19 C18 -1.1(2) . . . . ?
Fe1 N4 C19 C18 174.30(13) . . . . ?
C17 C18 C19 N4 1.1(2) . . . . ?
C17 C18 C19 C20 -179.61(19) . . . . ?
N1 C1 C20 C19 1.1(3) . . . . ?
C2 C1 C20 C19 179.92(18) . . . . ?
N1 C1 C20 C39 -178.29(17) . . . . ?
C2 C1 C20 C39 0.5(3) . . . . ?
N4 C19 C20 C1 2.5(3) . . . . ?
C18 C19 C20 C1 -176.70(19) . . . . ?
N4 C19 C20 C39 -178.05(17) . . . . ?
C18 C19 C20 C39 2.7(3) . . . . ?
C4 C5 C21 C26 -117.4(2) . . . . ?
C6 C5 C21 C26 62.7(2) . . . . ?
C4 C5 C21 C22 61.7(2) . . . . ?
C6 C5 C21 C22 -118.3(2) . . . . ?
C26 C21 C22 C23 0.5(3) . . . . ?
C5 C21 C22 C23 -178.59(17) . . . . ?
C21 C22 C23 C24 0.1(3) . . . . ?
C22 C23 C24 C25 -0.4(3) . . . . ?
C23 C24 C25 C26 0.2(3) . . . . ?
C24 C25 C26 C21 0.4(3) . . . . ?
C22 C21 C26 C25 -0.7(3) . . . . ?
C5 C21 C26 C25 178.35(18) . . . . ?
C11 C10 C27 C32 101.6(4) . . . . ?
C9 C10 C27 C32 -76.4(4) . . . . ?
C11 C10 C27 C28A -110.9(4) . . . . ?
C9 C10 C27 C28A 71.1(4) . . . . ?
C11 C10 C27 C28 -77.1(4) . . . . ?
C9 C10 C27 C28 104.9(4) . . . . ?
C11 C10 C27 C32A 72.7(4) . . . . ?
C9 C10 C27 C32A -105.3(4) . . . . ?
C32 C27 C28 C29 0.9(8) . . . . ?
C10 C27 C28 C29 179.7(5) . . . . ?
C27 C28 C29 C30 -0.9(9) . . . . ?
C32A C27 C28A C29A -3.6(7) . . . . ?
C10 C27 C28A C29A 180.0(4) . . . . ?
C27 C28A C29A C30 -0.1(9) . . . . ?
C28A C29A C30 C31A 4.6(8) . . . . ?
C28 C29 C30 C31 0.7(8) . . . . ?
C29 C30 C31 C32 -0.6(9) . . . . ?
C28 C27 C32 C31 -0.8(8) . . . . ?
C10 C27 C32 C31 -179.5(5) . . . . ?
C30 C31 C32 C27 0.7(10) . . . . ?
C29A C30 C31A C32A -5.3(9) . . . . ?
C30 C31A C32A C27 1.5(11) . . . . ?
C28A C27 C32A C31A 2.8(9) . . . . ?
C10 C27 C32A C31A 179.4(6) . . . . ?
C14 C15 C33 C38 121.2(2) . . . . ?
C16 C15 C33 C38 -60.4(3) . . . . ?
C14 C15 C33 C34 -59.1(2) . . . . ?
C16 C15 C33 C34 119.3(2) . . . . ?
C38 C33 C34 C35 0.3(3) . . . . ?
C15 C33 C34 C35 -179.40(17) . . . . ?
C33 C34 C35 C36 0.5(3) . . . . ?
C34 C35 C36 C37 -0.8(3) . . . . ?
C35 C36 C37 C38 0.2(3) . . . . ?
C36 C37 C38 C33 0.6(3) . . . . ?
C34 C33 C38 C37 -0.8(3) . . . . ?
C15 C33 C38 C37 178.83(18) . . . . ?
C1 C20 C39 C44 -114.1(2) . . . . ?
C19 C20 C39 C44 66.4(2) . . . . ?
C1 C20 C39 C40 67.2(2) . . . . ?
C19 C20 C39 C40 -112.3(2) . . . . ?
C44 C39 C40 C41 -1.4(3) . . . . ?
C20 C39 C40 C41 177.30(17) . . . . ?
C39 C40 C41 C42 0.2(3) . . . . ?
C40 C41 C42 C43 1.2(3) . . . . ?
C41 C42 C43 C44 -1.4(3) . . . . ?
C40 C39 C44 C43 1.2(3) . . . . ?
C20 C39 C44 C43 -177.45(18) . . . . ?
C42 C43 C44 C39 0.1(3) . . . . ?
O1 N5 C45 C46 75.2(3) . . . . ?
Fe1 N5 C45 C46 -95.2(2) . . . . ?
O1 N5 C45 C50 -104.7(3) . . . . ?
Fe1 N5 C45 C50 84.9(2) . . . . ?
C50 C45 C46 C47 -0.6(3) . . . . ?
N5 C45 C46 C47 179.53(19) . . . . ?
C45 C46 C47 C48 0.3(3) . . . . ?
C46 C47 C48 C49 0.5(3) . . . . ?
C47 C48 C49 C50 -1.0(3) . . . . ?
C48 C49 C50 C45 0.7(3) . . . . ?
C46 C45 C50 C49 0.1(3) . . . . ?
N5 C45 C50 C49 179.97(19) . . . . ?
O2 N6 C51 C52 67.7(3) . . . . ?
Fe1 N6 C51 C52 -92.0(2) . . . . ?
O2 N6 C51 C56 -114.2(3) . . . . ?
Fe1 N6 C51 C56 86.1(2) . . . . ?
C56 C51 C52 C53 -0.5(3) . . . . ?
N6 C51 C52 C53 177.62(18) . . . . ?
C51 C52 C53 C54 0.6(3) . . . . ?
C52 C53 C54 C55 0.0(3) . . . . ?
C53 C54 C55 C56 -0.6(3) . . . . ?
C52 C51 C56 C55 -0.1(3) . . . . ?
N6 C51 C56 C55 -178.22(19) . . . . ?
C54 C55 C56 C51 0.7(3) . . . . ?
C60 N7 C57 C76 -175.06(18) . . . . ?
Fe2 N7 C57 C76 5.4(3) . . . . ?
C60 N7 C57 C58 1.5(2) . . . . ?
Fe2 N7 C57 C58 -178.03(12) . . . . ?
N7 C57 C58 C59 -1.6(2) . . . . ?
C76 C57 C58 C59 175.09(18) . . . . ?
C57 C58 C59 C60 0.9(2) . . . . ?
C57 N7 C60 C61 -179.32(18) . . . . ?
Fe2 N7 C60 C61 0.2(3) . . . . ?
C57 N7 C60 C59 -0.9(2) . . . . ?
Fe2 N7 C60 C59 178.62(13) . . . . ?
C58 C59 C60 N7 0.0(2) . . . . ?
C58 C59 C60 C61 178.42(18) . . . . ?
N7 C60 C61 C62 4.9(3) . . . . ?
C59 C60 C61 C62 -173.30(18) . . . . ?
N7 C60 C61 C77 -175.62(17) . . . . ?
C59 C60 C61 C77 6.2(3) . . . . ?
C65 N8 C62 C61 178.07(18) . . . . ?
Fe2 N8 C62 C61 -12.0(3) . . . . ?
C65 N8 C62 C63 -0.5(2) . . . . ?
Fe2 N8 C62 C63 169.40(13) . . . . ?
C60 C61 C62 N8 1.4(3) . . . . ?
C77 C61 C62 N8 -178.09(17) . . . . ?
C60 C61 C62 C63 179.79(18) . . . . ?
C77 C61 C62 C63 0.3(3) . . . . ?
N8 C62 C63 C64 1.5(2) . . . . ?
C61 C62 C63 C64 -177.11(18) . . . . ?
C62 C63 C64 C65 -1.8(2) . . . . ?
C62 N8 C65 C66 -179.22(19) . . . . ?
Fe2 N8 C65 C66 11.0(3) . . . . ?
C62 N8 C65 C64 -0.6(2) . . . . ?
Fe2 N8 C65 C64 -170.37(13) . . . . ?
C63 C64 C65 N8 1.6(2) . . . . ?
C63 C64 C65 C66 -179.79(19) . . . . ?
N8 C65 C66 C67 -7.7(3) . . . . ?
C64 C65 C66 C67 173.86(19) . . . . ?
N8 C65 C66 C83 165.1(6) . . . . ?
C64 C65 C66 C83 -13.3(6) . . . . ?
N8 C65 C66 C83A 177.1(6) . . . . ?
C64 C65 C66 C83A -1.3(6) . . . . ?
C70 N9 C67 C66 -176.87(19) . . . . ?
Fe2 N9 C67 C66 2.7(3) . . . . ?
C70 N9 C67 C68 0.8(2) . . . . ?
Fe2 N9 C67 C68 -179.56(14) . . . . ?
C65 C66 C67 N9 0.5(3) . . . . ?
C83 C66 C67 N9 -172.5(6) . . . . ?
C83A C66 C67 N9 175.4(6) . . . . ?
C65 C66 C67 C68 -176.9(2) . . . . ?
C83 C66 C67 C68 10.1(7) . . . . ?
C83A C66 C67 C68 -2.0(6) . . . . ?
N9 C67 C68 C69 -0.6(2) . . . . ?
C66 C67 C68 C69 177.2(2) . . . . ?
C67 C68 C69 C70 0.1(2) . . . . ?
C67 N9 C70 C71 176.65(19) . . . . ?
Fe2 N9 C70 C71 -3.0(3) . . . . ?
C67 N9 C70 C69 -0.8(2) . . . . ?
Fe2 N9 C70 C69 179.61(13) . . . . ?
C68 C69 C70 N9 0.4(2) . . . . ?
C68 C69 C70 C71 -177.04(19) . . . . ?
N9 C70 C71 C72 5.1(3) . . . . ?
C69 C70 C71 C72 -177.84(19) . . . . ?
N9 C70 C71 C89 -179.46(17) . . . . ?
C69 C70 C71 C89 -2.4(3) . . . . ?
C75 N10 C72 C71 171.62(18) . . . . ?
Fe2 N10 C72 C71 -11.5(3) . . . . ?
C75 N10 C72 C73 -2.48(19) . . . . ?
Fe2 N10 C72 C73 174.44(12) . . . . ?
C70 C71 C72 N10 2.6(3) . . . . ?
C89 C71 C72 N10 -172.95(17) . . . . ?
C70 C71 C72 C73 175.87(18) . . . . ?
C89 C71 C72 C73 0.4(3) . . . . ?
N10 C72 C73 C74 2.0(2) . . . . ?
C71 C72 C73 C74 -172.19(18) . . . . ?
C72 C73 C74 C75 -0.7(2) . . . . ?
C72 N10 C75 C76 -177.93(17) . . . . ?
Fe2 N10 C75 C76 5.2(3) . . . . ?
C72 N10 C75 C74 2.0(2) . . . . ?
Fe2 N10 C75 C74 -174.82(12) . . . . ?
C73 C74 C75 N10 -0.8(2) . . . . ?
C73 C74 C75 C76 179.14(18) . . . . ?
N10 C75 C76 C57 -6.1(3) . . . . ?
C74 C75 C76 C57 173.97(18) . . . . ?
N10 C75 C76 C95 174.74(17) . . . . ?
C74 C75 C76 C95 -5.2(3) . . . . ?
N7 C57 C76 C75 0.5(3) . . . . ?
C58 C57 C76 C75 -175.58(18) . . . . ?
N7 C57 C76 C95 179.75(17) . . . . ?
C58 C57 C76 C95 3.6(3) . . . . ?
C62 C61 C77 C78 66.6(2) . . . . ?
C60 C61 C77 C78 -112.9(2) . . . . ?
C62 C61 C77 C82 -110.8(2) . . . . ?
C60 C61 C77 C82 69.7(2) . . . . ?
C82 C77 C78 C79 0.6(3) . . . . ?
C61 C77 C78 C79 -176.91(18) . . . . ?
C77 C78 C79 C80 -0.1(3) . . . . ?
C78 C79 C80 C81 -0.3(3) . . . . ?
C79 C80 C81 C82 0.2(3) . . . . ?
C80 C81 C82 C77 0.3(3) . . . . ?
C78 C77 C82 C81 -0.7(3) . . . . ?
C61 C77 C82 C81 176.81(18) . . . . ?
C65 C66 C83 C84 73.6(17) . . . . ?
C67 C66 C83 C84 -113.1(14) . . . . ?
C65 C66 C83 C88 -105.9(15) . . . . ?
C67 C66 C83 C88 67.4(18) . . . . ?
C88 C83 C84 C85 3(2) . . . . ?
C66 C83 C84 C85 -176.1(13) . . . . ?
C83 C84 C85 C86 -2.9(17) . . . . ?
C84 C85 C86 C87 1.9(13) . . . . ?
C85 C86 C87 C88 -1.6(13) . . . . ?
C86 C87 C88 C83 2.2(17) . . . . ?
C84 C83 C88 C87 -3(2) . . . . ?
C66 C83 C88 C87 176.4(14) . . . . ?
C65 C66 C83A C88A -115.9(14) . . . . ?
C67 C66 C83A C88A 68.7(17) . . . . ?
C65 C66 C83A C84A 58.7(18) . . . . ?
C67 C66 C83A C84A -116.6(15) . . . . ?
C88A C83A C84A C85A -2(2) . . . . ?
C66 C83A C84A C85A -176.9(14) . . . . ?
C83A C84A C85A C86A 0.9(17) . . . . ?
C84A C85A C86A C87A 0.2(13) . . . . ?
C85A C86A C87A C88A 0.0(13) . . . . ?
C84A C83A C88A C87A 3(2) . . . . ?
C66 C83A C88A C87A 177.5(13) . . . . ?
C86A C87A C88A C83A -1.4(18) . . . . ?
C70 C71 C89 C90 -79.1(2) . . . . ?
C72 C71 C89 C90 96.6(2) . . . . ?
C70 C71 C89 C94 101.1(2) . . . . ?
C72 C71 C89 C94 -83.2(2) . . . . ?
C94 C89 C90 C91 -0.2(3) . . . . ?
C71 C89 C90 C91 179.94(17) . . . . ?
C89 C90 C91 C92 0.6(3) . . . . ?
C90 C91 C92 C93 -0.2(3) . . . . ?
C91 C92 C93 C94 -0.6(3) . . . . ?
C92 C93 C94 C89 1.0(3) . . . . ?
C90 C89 C94 C93 -0.6(3) . . . . ?
C71 C89 C94 C93 179.23(17) . . . . ?
C75 C76 C95 C100 87.8(2) . . . . ?
C57 C76 C95 C100 -91.5(2) . . . . ?
C75 C76 C95 C96 -93.9(2) . . . . ?
C57 C76 C95 C96 86.8(2) . . . . ?
C100 C95 C96 C97 0.5(3) . . . . ?
C76 C95 C96 C97 -177.9(2) . . . . ?
C95 C96 C97 C98 -0.8(4) . . . . ?
C96 C97 C98 C99 0.5(3) . . . . ?
C97 C98 C99 C100 0.2(3) . . . . ?
C96 C95 C100 C99 0.1(3) . . . . ?
C76 C95 C100 C99 178.49(18) . . . . ?
C98 C99 C100 C95 -0.4(3) . . . . ?
O3 N11 C101 C106 -128.32(19) . . . . ?
Fe2 N11 C101 C106 65.2(2) . . . . ?
O3 N11 C101 C102 51.8(2) . . . . ?
Fe2 N11 C101 C102 -114.64(18) . . . . ?
C106 C101 C102 C103 -1.4(3) . . . . ?
N11 C101 C102 C103 178.52(18) . . . . ?
C101 C102 C103 C104 1.7(3) . . . . ?
C102 C103 C104 C105 -0.8(3) . . . . ?
C103 C104 C105 C106 -0.5(3) . . . . ?
C102 C101 C106 C105 0.1(3) . . . . ?
N11 C101 C106 C105 -179.78(18) . . . . ?
C104 C105 C106 C101 0.8(3) . . . . ?
O4 C107 C108 C109 43.5(6) . . . . ?
O4 C17A C18A C109 -26.4(7) . . . . ?
C107 C108 C109 C110 -36.4(5) . . . . ?
C17A C18A C109 C110 19.0(6) . . . . ?
C108 C109 C110 O4 18.1(4) . . . . ?
C18A C109 C110 O4 -4.3(4) . . . . ?
C108 C107 O4 C110 -34.0(5) . . . . ?
C108 C107 O4 Fe2 150.7(4) . . . . ?
C109 C110 O4 C107 10.9(4) . . . . ?
C109 C110 O4 C17A -12.6(4) . . . . ?
C109 C110 O4 Fe2 -173.82(14) . . . . ?
C18A C17A O4 C110 25.1(7) . . . . ?
C18A C17A O4 Fe2 -172.6(4) . . . . ?
C114 O10 C111 C112 -23.8(11) . . . . ?
O10 C111 C112 C113 39.1(10) . . . . ?
C111 C112 C113 C114 -34.1(11) . . . . ?
C111 O10 C114 C113 3.0(14) . . . . ?
C112 C113 C114 O10 19.7(13) . . . . ?
C118 O11 C115 C116 22.4(13) . . . . ?
O11 C115 C116 C117 -23.4(17) . . . . ?
C115 C116 C117 C118 15.3(17) . . . . ?
C115 O11 C118 C117 -12.6(10) . . . . ?
C116 C117 C118 O11 -1.9(13) . . . . ?
